data_4131487
loop_
_publ_author_name
'B\'ecart, Diane'
'Diemer, Vincent'
'Sala\"un, Arnaud'
'Oiarbide, Mikel'
'Nelli, Yella Reddy'
'Kauffmann, Brice'
'Fischer, Lucile'
'Palomo, Claudio'
'Guichard, Gilles'

_publ_section_title
;
 Helical Oligourea Foldamers as Powerful Hydrogen Bonding Catalysts for
 Enantioselective C-C Bond-Forming Reactions.
;
_journal_issue 36
_journal_name_full 'Journal of the American Chemical Society'
_journal_page_first 12524
_journal_page_last 12532
_journal_paper_doi 10.1021/jacs.7b05802
_journal_volume 139
_journal_year 2017
_chemical_absolute_configuration rm
_chemical_formula_sum 'C44 H76 F6 N14 O7.5'
_chemical_formula_weight 1035.18
_space_group_crystal_system monoclinic
_space_group_IT_number 4
_space_group_name_Hall 'P 2yb'
_space_group_name_H-M_alt 'P 1 21 1'
_atom_sites_solution_hydrogens geom
_audit_creation_method SHELXL-2014/7
_cell_angle_alpha 90
_cell_angle_beta 109.18(3)
_cell_angle_gamma 90
_cell_formula_units_Z 8
_cell_length_a 26.850(5)
_cell_length_b 12.056(2)
_cell_length_c 36.707(7)
_cell_measurement_reflns_used 117143
_cell_measurement_temperature 120(2)
_cell_measurement_theta_max 72.13
_cell_measurement_theta_min 6.535
_cell_volume 11223(4)
_computing_cell_refinement
;
CrystalClear-SM Expert 2.0 r16 (Rigaku, 2013)
;
_computing_data_collection
;
CrystalClear-SM Expert 2.0 r16 (Rigaku, 2013)
;
_computing_data_reduction
;
CrystalClear-SM Expert 2.0 r16 (Rigaku, 2013)
;
_computing_molecular_graphics 'Shelxle (B. Dittrich and coll, 2011)'
_computing_structure_refinement 'SHELXL-2014/7 (Sheldrick, 2014)'
_computing_structure_solution 'SHELXT (Sheldrick, 2015)'
_diffrn_ambient_temperature 120(2)
_diffrn_detector_area_resol_mean 10.0000
_diffrn_measured_fraction_theta_full 0.948
_diffrn_measured_fraction_theta_max 0.948
_diffrn_measurement_device_type
;
Rigaku RAXIS conversion
;
_diffrn_measurement_method 'profile data from \w-scans'
_diffrn_radiation_type CuK\a
_diffrn_radiation_wavelength 1.54178
_diffrn_reflns_av_R_equivalents 0.0896
_diffrn_reflns_av_unetI/netI 0.0979
_diffrn_reflns_Laue_measured_fraction_full 0.948
_diffrn_reflns_Laue_measured_fraction_max 0.948
_diffrn_reflns_limit_h_max 31
_diffrn_reflns_limit_h_min -31
_diffrn_reflns_limit_k_max 14
_diffrn_reflns_limit_k_min -14
_diffrn_reflns_limit_l_max 39
_diffrn_reflns_limit_l_min -43
_diffrn_reflns_number 148910
_diffrn_reflns_point_group_measured_fraction_full 0.923
_diffrn_reflns_point_group_measured_fraction_max 0.923
_diffrn_reflns_theta_full 65.083
_diffrn_reflns_theta_max 65.083
_diffrn_reflns_theta_min 6.537
_diffrn_source 'Rigaku MM007 rotating anode'
_exptl_absorpt_coefficient_mu 0.834
_exptl_absorpt_correction_T_max 1.0000
_exptl_absorpt_correction_T_min 0.7149
_exptl_absorpt_correction_type multi-scan
_exptl_crystal_colour Colorless
_exptl_crystal_density_diffrn 1.225
_exptl_crystal_description Prism
_exptl_crystal_F_000 4416
_exptl_crystal_size_max 0.3
_exptl_crystal_size_mid 0.3
_exptl_crystal_size_min 0.2
_refine_diff_density_max 0.686
_refine_diff_density_min -0.271
_refine_diff_density_rms 0.061
_refine_ls_abs_structure_details
;
 Flack x determined using 6988 quotients [(I+)-(I-)]/[(I+)+(I-)]
 (Parsons, Flack and Wagner, Acta Cryst. B69 (2013) 249-259).
;
_refine_ls_abs_structure_Flack -0.08(6)
_refine_ls_extinction_method none
_refine_ls_goodness_of_fit_ref 0.966
_refine_ls_hydrogen_treatment constr
_refine_ls_matrix_type full
_refine_ls_number_parameters 2619
_refine_ls_number_reflns 35357
_refine_ls_number_restraints 26
_refine_ls_restrained_S_all 0.967
_refine_ls_R_factor_all 0.0977
_refine_ls_R_factor_gt 0.0656
_refine_ls_shift/su_max 0.000
_refine_ls_shift/su_mean 0.000
_refine_ls_structure_factor_coef Fsqd
_refine_ls_weighting_details 'w=1/[\s^2^(Fo^2^)+(0.0878P)^2^] where P=(Fo^2^+2Fc^2^)/3'
_refine_ls_weighting_scheme calc
_refine_ls_wR_factor_gt 0.1520
_refine_ls_wR_factor_ref 0.1689
_reflns_Friedel_coverage 0.850
_reflns_Friedel_fraction_full 0.895
_reflns_Friedel_fraction_max 0.895
_reflns_number_gt 22307
_reflns_number_total 35357
_reflns_threshold_expression 'I > 2\s(I)'
_cod_data_source_file ja7b05802_si_002.cif
_cod_data_source_block lf22
_cod_depositor_comments
;
The following automatic conversions were performed:

data item '_exptl_absorpt_correction_type' value 'Multi-scan' was
changed to 'multi-scan' in accordance with the
/home/saulius/struct/COD-crude-data/automatic-downloads/DataCite-retrospective/ACS/depositions/lib/dictionaries/cif_core.dic
dictionary named 'cif_core.dic' version 2.4.2 last updated on
2011-04-26.

Automatic conversion script
Id: cif_fix_values 6909 2019-04-08 15:41:33Z antanas 

2020-08-12
Z value and formula fixed to values more according to usual
chemical conventions.                 miguel
;
_cod_original_formula_sum 'C176 H304 F24 N56 O30'
_cod_original_formula_weight 4140.73
_cod_original_formula_units_Z 2
_cod_original_cell_volume 11222(4)
_cod_original_sg_symbol_H-M 'P 21'
_cod_database_code 4131487
_shelx_shelxl_version_number 2014/7
_shelx_space_group_comment
;
The symmetry employed for this shelxl refinement is uniquely defined
by the following loop, which should always be used as a source of
symmetry information in preference to the above space-group names.
They are only intended as comments.
;

loop_
_space_group_symop_operation_xyz
'x, y, z'
'-x, y+1/2, -z'

loop_
_atom_site_label
_atom_site_type_symbol
_atom_site_fract_x
_atom_site_fract_y
_atom_site_fract_z
_atom_site_U_iso_or_equiv
_atom_site_adp_type
_atom_site_occupancy
_atom_site_site_symmetry_order
_atom_site_calc_flag
_atom_site_refinement_flags_posn
_atom_site_refinement_flags_adp
C44B C 0.4397(3) 0.4052(7) 1.0727(2) 0.097(3) Uani 1 1 d . .
H44A H 0.4469 0.3551 1.0548 0.146 Uiso 1 1 calc R U
H44B H 0.4257 0.3645 1.0897 0.146 Uiso 1 1 calc R U
H44C H 0.4717 0.4416 1.0876 0.146 Uiso 1 1 calc R U
C44A C 0.0404(4) 0.1729(9) 0.4031(3) 0.102(3) Uani 1 1 d . .
H44D H 0.0490 0.1739 0.3797 0.153 Uiso 1 1 calc R U
H44E H 0.0089 0.2155 0.3996 0.153 Uiso 1 1 calc R U
H44F H 0.0347 0.0977 0.4094 0.153 Uiso 1 1 calc R U
C43D C 0.6021(2) 0.5052(6) 0.79792(19) 0.0510(17) Uani 1 1 d . .
C43B C 0.3498(3) 0.4677(7) 1.0380(2) 0.071(2) Uani 1 1 d . .
C43A C 0.1319(3) 0.1772(8) 0.4444(2) 0.074(2) Uani 1 1 d . .
C42D C 0.6220(2) 0.3100(6) 0.7931(2) 0.0604(19) Uani 1 1 d . .
H42A H 0.6274 0.3061 0.8205 0.072 Uiso 1 1 calc R U
H42B H 0.6503 0.2690 0.7883 0.072 Uiso 1 1 calc R U
C42B C 0.2661(3) 0.5266(7) 0.9908(2) 0.079(2) Uani 1 1 d . .
H42C H 0.2461 0.4977 1.0064 0.095 Uiso 1 1 calc R U
H42D H 0.2661 0.4709 0.9717 0.095 Uiso 1 1 calc R U
C42A C 0.2182(3) 0.1786(7) 0.4930(2) 0.077(2) Uani 1 1 d . .
H42E H 0.2359 0.1662 0.4742 0.093 Uiso 1 1 calc R U
H42F H 0.2135 0.1074 0.5037 0.093 Uiso 1 1 calc R U
C41D C 0.5490(4) 0.1698(8) 0.8438(3) 0.098(3) Uani 1 1 d . .
H41A H 0.5607 0.2456 0.8466 0.147 Uiso 1 1 calc R U
H41B H 0.5542 0.1383 0.8688 0.147 Uiso 1 1 calc R U
H41C H 0.5123 0.1671 0.8288 0.147 Uiso 1 1 calc R U
C41B C 0.1654(3) 0.7298(8) 0.8841(2) 0.088(3) Uani 1 1 d . .
H41D H 0.1703 0.6646 0.8706 0.132 Uiso 1 1 calc R U
H41E H 0.1976 0.7718 0.8923 0.132 Uiso 1 1 calc R U
H41F H 0.1377 0.7744 0.8672 0.132 Uiso 1 1 calc R U
C41A C 0.3518(3) 0.3862(6) 0.5690(3) 0.088(3) Uani 1 1 d . .
H41G H 0.3714 0.3787 0.5514 0.132 Uiso 1 1 calc R U
H41H H 0.3725 0.4262 0.5914 0.132 Uiso 1 1 calc R U
H41I H 0.3197 0.4260 0.5566 0.132 Uiso 1 1 calc R U
C40D C 0.5729(5) -0.0190(8) 0.8287(3) 0.141(4) Uani 1 1 d . .
H40A H 0.5362 -0.0382 0.8203 0.211 Uiso 1 1 calc R U
H40B H 0.5890 -0.0401 0.8552 0.211 Uiso 1 1 calc R U
H40C H 0.5899 -0.0574 0.8130 0.211 Uiso 1 1 calc R U
C40B C 0.1493(3) 0.7937(7) 0.9442(2) 0.077(2) Uani 1 1 d . .
H40D H 0.1290 0.8523 0.9285 0.116 Uiso 1 1 calc R U
H40E H 0.1846 0.8191 0.9570 0.116 Uiso 1 1 calc R U
H40F H 0.1335 0.7718 0.9630 0.116 Uiso 1 1 calc R U
N9C N 0.85155(17) 0.8985(4) 0.83142(15) 0.0489(13) Uani 1 1 d . .
H9C H 0.8476 0.8996 0.8538 0.059 Uiso 1 1 calc R U
C9B C 0.4232(2) 0.6195(6) 0.73362(19) 0.0520(16) Uani 1 1 d . .
N9B N 0.43131(19) 0.6091(4) 0.95003(16) 0.0551(14) Uani 1 1 d . .
H9B H 0.4468 0.6265 0.9337 0.066 Uiso 1 1 calc R U
C9A C 0.0500(2) 0.0481(5) 0.74997(17) 0.0443(15) Uani 1 1 d . .
N9A N 0.05443(18) 0.2421(4) 0.54101(15) 0.0508(13) Uani 1 1 d . .
H9A H 0.0398 0.2431 0.5586 0.061 Uiso 1 1 calc R U
C39A C 0.3388(3) 0.2722(7) 0.5807(2) 0.073(2) Uani 1 1 d . .
H39A H 0.3188 0.2830 0.5984 0.087 Uiso 1 1 calc R U
C38D C 0.5696(2) 0.1300(6) 0.7826(2) 0.0604(19) Uani 1 1 d . .
H38A H 0.5361 0.0971 0.7677 0.073 Uiso 1 1 calc R U
H38B H 0.5969 0.0925 0.7753 0.073 Uiso 1 1 calc R U
C38B C 0.1850(3) 0.6023(7) 0.9430(2) 0.074(2) Uani 1 1 d . .
H38C H 0.1656 0.5683 0.9582 0.089 Uiso 1 1 calc R U
H38D H 0.1892 0.5463 0.9253 0.089 Uiso 1 1 calc R U
C38A C 0.3053(3) 0.2049(6) 0.5477(2) 0.068(2) Uani 1 1 d . .
H38E H 0.2993 0.1330 0.5573 0.081 Uiso 1 1 calc R U
H38F H 0.3246 0.1927 0.5299 0.081 Uiso 1 1 calc R U
C37D C 0.5689(2) 0.2538(6) 0.7709(2) 0.0544(18) Uani 1 1 d . .
H37D H 0.5409 0.2914 0.7778 0.065 Uiso 1 1 calc R U
C37B C 0.2400(2) 0.6317(6) 0.97045(19) 0.0593(19) Uani 1 1 d . .
H37B H 0.2362 0.6838 0.9899 0.071 Uiso 1 1 calc R U
C37A C 0.2525(2) 0.2555(6) 0.5257(2) 0.0605(19) Uani 1 1 d . .
H37A H 0.2590 0.3243 0.5137 0.073 Uiso 1 1 calc R U
C36D C 0.5246(2) 0.3404(6) 0.7078(2) 0.0489(16) Uani 1 1 d . .
C36B C 0.2925(2) 0.7844(6) 0.9592(2) 0.0512(17) Uani 1 1 d . .
C36A C 0.2093(2) 0.3887(6) 0.55662(19) 0.0531(17) Uani 1 1 d . .
C35D C 0.4901(2) 0.4228(6) 0.6431(2) 0.0595(18) Uani 1 1 d . .
H35A H 0.4569 0.4369 0.6474 0.071 Uiso 1 1 calc R U
H35B H 0.4821 0.3932 0.6172 0.071 Uiso 1 1 calc R U
C35B C 0.3512(2) 0.9212(5) 0.94453(19) 0.0538(17) Uani 1 1 d . .
H35C H 0.3354 0.9797 0.9552 0.065 Uiso 1 1 calc R U
H35D H 0.3564 0.9499 0.9214 0.065 Uiso 1 1 calc R U
C35A C 0.1619(2) 0.5035(6) 0.58915(19) 0.0545(17) Uani 1 1 d . .
H35E H 0.1844 0.5657 0.5882 0.065 Uiso 1 1 calc R U
H35F H 0.1576 0.5039 0.6144 0.065 Uiso 1 1 calc R U
C34D C 0.4891(3) 0.6120(7) 0.6142(2) 0.084(2) Uani 1 1 d . .
H34A H 0.4873 0.5825 0.5895 0.126 Uiso 1 1 calc R U
H34B H 0.5065 0.6827 0.6179 0.126 Uiso 1 1 calc R U
H34C H 0.4540 0.6210 0.6152 0.126 Uiso 1 1 calc R U
C34B C 0.4413(3) 0.9916(6) 0.9786(2) 0.070(2) Uani 1 1 d . .
H34D H 0.4460 1.0084 0.9544 0.106 Uiso 1 1 calc R U
H34E H 0.4749 0.9748 0.9974 0.106 Uiso 1 1 calc R U
H34F H 0.4260 1.0543 0.9870 0.106 Uiso 1 1 calc R U
C34A C 0.0829(3) 0.6238(6) 0.5691(2) 0.070(2) Uani 1 1 d . .
H34G H 0.1070 0.6851 0.5737 0.105 Uiso 1 1 calc R U
H34H H 0.0738 0.6098 0.5919 0.105 Uiso 1 1 calc R U
H34I H 0.0516 0.6413 0.5481 0.105 Uiso 1 1 calc R U
C33D C 0.5199(2) 0.5321(6) 0.6459(2) 0.064(2) Uani 1 1 d . .
H33D H 0.5230 0.5661 0.6708 0.077 Uiso 1 1 calc R U
C33B C 0.4049(2) 0.8920(5) 0.9737(2) 0.0557(17) Uani 1 1 d . .
H33B H 0.4006 0.8748 0.9986 0.067 Uiso 1 1 calc R U
C33A C 0.1088(2) 0.5210(5) 0.5591(2) 0.0541(17) Uani 1 1 d . .
H33A H 0.1136 0.5327 0.5341 0.065 Uiso 1 1 calc R U
C32D C 0.6136(3) 0.5029(5) 0.6772(2) 0.0556(18) Uani 1 1 d . .
C32B C 0.4202(2) 0.6903(6) 0.97188(19) 0.0514(17) Uani 1 1 d . .
C32A C 0.0749(2) 0.3380(5) 0.53280(19) 0.0466(16) Uani 1 1 d . .
C31D C 0.7024(3) 0.4265(6) 0.7039(2) 0.066(2) Uani 1 1 d . .
H31A H 0.7048 0.4714 0.7264 0.080 Uiso 1 1 calc R U
H31B H 0.7349 0.4368 0.6982 0.080 Uiso 1 1 calc R U
C31B C 0.4178(3) 0.4933(5) 0.9535(2) 0.062(2) Uani 1 1 d . .
H31C H 0.4209 0.4782 0.9801 0.075 Uiso 1 1 calc R U
H31D H 0.4429 0.4463 0.9469 0.075 Uiso 1 1 calc R U
C31A C 0.0558(2) 0.1393(5) 0.52191(19) 0.0500(16) Uani 1 1 d . .
H31E H 0.0524 0.1542 0.4952 0.060 Uiso 1 1 calc R U
H31F H 0.0260 0.0944 0.5221 0.060 Uiso 1 1 calc R U
C30D C 0.7940(4) 0.2592(12) 0.7369(3) 0.149(5) Uani 1 1 d . .
H30A H 0.7880 0.2150 0.7141 0.224 Uiso 1 1 calc R U
H30B H 0.8220 0.2270 0.7577 0.224 Uiso 1 1 calc R U
H30C H 0.8037 0.3331 0.7321 0.224 Uiso 1 1 calc R U
C30B C 0.3821(5) 0.2646(9) 0.9238(4) 0.158(5) Uani 1 1 d . .
H30X H 0.3673 0.1919 0.9232 0.238 Uiso 1 1 calc R U
H30Y H 0.4159 0.2677 0.9437 0.238 Uiso 1 1 calc R U
H30Z H 0.3863 0.2802 0.8993 0.238 Uiso 1 1 calc R U
C30A C 0.0620(3) -0.1104(7) 0.5159(3) 0.093(3) Uani 1 1 d . .
H30F H 0.0297 -0.0726 0.5024 0.140 Uiso 1 1 calc R U
H30G H 0.0621 -0.1306 0.5412 0.140 Uiso 1 1 calc R U
H30H H 0.0649 -0.1761 0.5019 0.140 Uiso 1 1 calc R U
C29D C 0.7374(4) 0.1461(8) 0.7591(3) 0.107(3) Uani 1 1 d . .
H29A H 0.7382 0.0954 0.7391 0.160 Uiso 1 1 calc R U
H29B H 0.7038 0.1410 0.7631 0.160 Uiso 1 1 calc R U
H29C H 0.7649 0.1275 0.7826 0.160 Uiso 1 1 calc R U
C19D C 0.6284(3) 0.3523(6) 0.5673(2) 0.0603(19) Uani 1 1 d . .
C19B C 0.4349(3) 0.7384(6) 0.8527(2) 0.0579(19) Uani 1 1 d . .
C19A C 0.0628(3) 0.2460(5) 0.6488(2) 0.0530(17) Uani 1 1 d . .
C10C C 0.7467(3) 0.4269(6) 0.91442(19) 0.0592(18) Uani 1 1 d . .
H10C H 0.7763 0.4691 0.9115 0.071 Uiso 1 1 calc R U
C44D C 0.5915(3) 0.7054(6) 0.8025(2) 0.069(2) Uani 1 1 d . .
H44G H 0.6012 0.7706 0.7914 0.104 Uiso 1 1 calc R U
H44H H 0.6119 0.7019 0.8294 0.104 Uiso 1 1 calc R U
H44I H 0.5547 0.7085 0.7996 0.104 Uiso 1 1 calc R U
C4C C 0.7988(2) 0.5869(5) 1.04512(19) 0.0487(16) Uani 1 1 d . .
C14C C 0.6979(3) 0.4789(6) 0.8886(2) 0.070(2) Uani 1 1 d . .
H14A H 0.6973 0.4722 0.8622 0.084 Uiso 1 1 calc R U
H14B H 0.6677 0.4392 0.8909 0.084 Uiso 1 1 calc R U
C3C C 0.7943(2) 0.5604(6) 1.0804(2) 0.0564(18) Uani 1 1 d . .
H3C H 0.7715 0.5042 1.0821 0.068 Uiso 1 1 calc R U
C5C C 0.8318(2) 0.6739(5) 1.0431(2) 0.0534(17) Uani 1 1 d . .
H5C H 0.8341 0.6949 1.0194 0.064 Uiso 1 1 calc R U
C6C C 0.8613(2) 0.7294(5) 1.0761(2) 0.0537(17) Uani 1 1 d . .
C20B C 0.3429(2) 0.7965(6) 0.8228(2) 0.064(2) Uani 1 1 d . U
H20B H 0.3463 0.8165 0.8494 0.077 Uiso 1 1 calc R U
C20A C 0.1582(2) 0.2481(6) 0.6850(2) 0.0546(18) Uani 1 1 d . .
H20A H 0.1600 0.3000 0.6649 0.066 Uiso 1 1 calc R U
C29B C 0.2904(4) 0.3216(9) 0.9067(3) 0.137(4) Uani 1 1 d . .
H29D H 0.2872 0.3227 0.8799 0.206 Uiso 1 1 calc R U
H29E H 0.2683 0.3780 0.9117 0.206 Uiso 1 1 calc R U
H29F H 0.2798 0.2503 0.9132 0.206 Uiso 1 1 calc R U
C29A C 0.1598(3) -0.0970(7) 0.5383(2) 0.081(2) Uani 1 1 d . .
H29G H 0.1617 -0.1596 0.5226 0.121 Uiso 1 1 calc R U
H29H H 0.1609 -0.1223 0.5633 0.121 Uiso 1 1 calc R U
H29I H 0.1892 -0.0487 0.5409 0.121 Uiso 1 1 calc R U
C28D C 0.7455(3) 0.2630(8) 0.7473(2) 0.080(2) Uani 1 1 d . .
H28D H 0.7511 0.3125 0.7695 0.096 Uiso 1 1 calc R U
C28B C 0.3482(3) 0.3437(7) 0.9313(3) 0.095(3) Uani 1 1 d . .
H28B H 0.3503 0.3330 0.9582 0.114 Uiso 1 1 calc R U
C28A C 0.1085(3) -0.0343(6) 0.5193(2) 0.066(2) Uani 1 1 d . .
H28A H 0.1073 -0.0147 0.4931 0.079 Uiso 1 1 calc R U
C27D C 0.6982(2) 0.3040(7) 0.7141(2) 0.065(2) Uani 1 1 d . .
H27D H 0.6671 0.2968 0.7223 0.078 Uiso 1 1 calc R U
C27B C 0.3625(2) 0.4641(5) 0.9277(2) 0.0562(18) Uani 1 1 d . .
H27B H 0.3379 0.5100 0.9358 0.067 Uiso 1 1 calc R U
C27A C 0.1066(2) 0.0740(5) 0.54068(18) 0.0473(16) Uani 1 1 d . .
H27A H 0.1359 0.1203 0.5393 0.057 Uiso 1 1 calc R U
C10D C 0.7541(2) 0.0081(5) 0.57320(19) 0.0537(18) Uani 1 1 d . .
H10D H 0.7242 0.0446 0.5780 0.064 Uiso 1 1 calc R U
N10D N 0.5728(2) 0.5152(5) 0.64464(18) 0.0585(15) Uani 1 1 d . .
H10A H 0.5780 0.5131 0.6227 0.070 Uiso 1 1 calc R U
N10C N 0.93900(18) 0.9331(4) 0.86157(16) 0.0485(13) Uani 1 1 d . .
H10B H 0.9319 0.9334 0.8828 0.058 Uiso 1 1 calc R U
C10B C 0.3702(2) 0.4586(6) 0.7382(2) 0.063(2) Uani 1 1 d . .
H10E H 0.3624 0.5084 0.7568 0.075 Uiso 1 1 calc R U
N10B N 0.42717(19) 0.7953(5) 0.96044(16) 0.0567(15) Uani 1 1 d . .
H10F H 0.4450 0.8048 0.9451 0.068 Uiso 1 1 calc R U
C10A C 0.0906(2) -0.0943(5) 0.72116(18) 0.0499(16) Uani 1 1 d . .
H10G H 0.0979 -0.0289 0.7079 0.060 Uiso 1 1 calc R U
N10A N 0.07591(18) 0.4242(4) 0.55657(15) 0.0494(13) Uani 1 1 d . .
H10H H 0.0561 0.4214 0.5708 0.059 Uiso 1 1 calc R U
C8C C 0.8197(3) 0.5812(9) 1.1506(3) 0.079(2) Uani 1 1 d . .
C13C C 0.7654(4) 0.3038(10) 0.8638(3) 0.134(4) Uani 1 1 d . .
H13A H 0.7349 0.3305 0.8436 0.201 Uiso 1 1 calc R U
H13B H 0.7729 0.2292 0.8580 0.201 Uiso 1 1 calc R U
H13C H 0.7950 0.3505 0.8654 0.201 Uiso 1 1 calc R U
C5D C 0.6521(2) 0.2675(5) 0.4510(2) 0.0529(17) Uani 1 1 d . .
H5D H 0.6370 0.2512 0.4698 0.063 Uiso 1 1 calc R U
F5D F 0.68423(17) 0.3243(4) 0.32765(14) 0.0876(14) Uani 1 1 d . .
O5D O 0.61157(17) 0.5240(4) 0.70992(14) 0.0630(13) Uani 1 1 d . .
N5D N 0.6698(2) 0.3844(5) 0.55564(16) 0.0621(15) Uani 1 1 d . .
H5DA H 0.6755 0.3511 0.5367 0.075 Uiso 1 1 calc R U
C1C C 0.8573(2) 0.7011(6) 1.1118(2) 0.0589(18) Uani 1 1 d . .
H1C H 0.8769 0.7383 1.1341 0.071 Uiso 1 1 calc R U
C11C C 0.7542(4) 0.3060(7) 0.9043(3) 0.090(3) Uani 1 1 d . .
H11C H 0.7230 0.2617 0.9027 0.108 Uiso 1 1 calc R U
C40A C 0.3894(3) 0.2104(8) 0.6029(3) 0.104(3) Uani 1 1 d . .
H40G H 0.3806 0.1398 0.6112 0.155 Uiso 1 1 calc R U
H40H H 0.4091 0.2533 0.6249 0.155 Uiso 1 1 calc R U
H40I H 0.4103 0.1992 0.5864 0.155 Uiso 1 1 calc R U
C39D C 0.5788(5) 0.1078(7) 0.8245(3) 0.116(4) Uani 1 1 d . .
H39D H 0.6160 0.1250 0.8380 0.140 Uiso 1 1 calc R U
C39B C 0.1506(3) 0.6960(7) 0.9190(2) 0.073(2) Uani 1 1 d . .
H39B H 0.1146 0.6672 0.9091 0.087 Uiso 1 1 calc R U
C9D C 0.7194(2) 0.1157(6) 0.5133(2) 0.0557(17) Uani 1 1 d . .
N9D N 0.6587(2) 0.4667(5) 0.67151(17) 0.0618(15) Uani 1 1 d . .
H9D H 0.6612 0.4678 0.6488 0.074 Uiso 1 1 calc R U
C9C C 0.7767(2) 0.5182(5) 0.97782(19) 0.0521(17) Uani 1 1 d . .
C32C C 0.8994(2) 0.9257(5) 0.8282(2) 0.0479(16) Uani 1 1 d . .
C7B C 0.5878(3) 0.8865(8) 0.6858(3) 0.082(2) Uani 1 1 d . .
O7B O 0.3298(2) 0.3804(5) 1.04607(16) 0.0905(17) Uani 1 1 d . .
N7B N 0.32883(19) 0.5976(4) 0.83308(16) 0.0542(14) Uani 1 1 d . .
H7B H 0.3430 0.5481 0.8228 0.065 Uiso 1 1 calc R U
C7A C 0.0692(3) 0.4540(6) 0.8111(2) 0.0575(17) Uani 1 1 d . .
C6D C 0.6296(2) 0.3465(6) 0.42329(19) 0.0513(17) Uani 1 1 d . .
F6D F 0.76080(15) 0.2847(4) 0.36562(12) 0.0879(14) Uani 1 1 d . .
O6D O 0.49851(15) 0.4063(4) 0.72162(13) 0.0614(12) Uani 1 1 d . .
N6D N 0.6052(2) 0.2559(5) 0.55274(17) 0.0657(16) Uani 1 1 d . .
H6D H 0.6132 0.2256 0.5342 0.079 Uiso 1 1 calc R U
N6C N 0.89460(18) 0.6726(5) 0.94670(15) 0.0541(14) Uani 1 1 d . .
H6C H 0.8865 0.6411 0.9650 0.065 Uiso 1 1 calc R U
F6C F 0.8242(3) 0.6629(6) 1.17453(16) 0.142(2) Uani 1 1 d . .
O6C O 1.01674(15) 0.8164(4) 0.79021(13) 0.0598(12) Uani 1 1 d . .
C6B C 0.4648(3) 0.9518(6) 0.7069(2) 0.0582(18) Uani 1 1 d . .
F6B F 0.44764(16) 1.1455(4) 0.69861(16) 0.0974(15) Uani 1 1 d . .
O6B O 0.29211(15) 0.8394(4) 0.98841(13) 0.0600(12) Uani 1 1 d . .
N6B N 0.3952(2) 0.7708(5) 0.82098(18) 0.0613(16) Uani 1 1 d . .
H6B H 0.4009 0.7763 0.7993 0.074 Uiso 1 1 calc R U
N7A N 0.15341(19) 0.0769(4) 0.64604(16) 0.0525(14) Uani 1 1 d . .
H7A H 0.1355 0.0204 0.6490 0.063 Uiso 1 1 calc R U
O7A O 0.1441(2) 0.0970(5) 0.42799(17) 0.0961(18) Uani 1 1 d . .
C6A C 0.0323(2) 0.3588(5) 0.80707(18) 0.0497(16) Uani 1 1 d . .
F6A F -0.11627(15) 0.1891(3) 0.82593(14) 0.0903(14) Uani 1 1 d . .
N6A N 0.1030(2) 0.2318(5) 0.68170(17) 0.0573(15) Uani 1 1 d . .
H6A H 0.0958 0.2119 0.7020 0.069 Uiso 1 1 calc R U
O6A O 0.21307(16) 0.4691(4) 0.53596(13) 0.0619(12) Uani 1 1 d . .
C7D C 0.5821(3) 0.4060(7) 0.4260(3) 0.068(2) Uani 1 1 d . .
O7D O 0.58441(16) 0.4860(4) 0.82484(13) 0.0652(13) Uani 1 1 d . .
N7D N 0.6422(2) 0.1440(5) 0.62562(17) 0.0631(16) Uani 1 1 d . .
H7D H 0.6719 0.1309 0.6223 0.076 Uiso 1 1 calc R U
N7C N 0.8561(2) 0.5714(4) 0.87199(16) 0.0558(14) Uani 1 1 d . .
H7C H 0.8258 0.5623 0.8748 0.067 Uiso 1 1 calc R U
O7C O 0.90964(15) 0.9335(4) 0.67069(12) 0.0619(12) Uani 1 1 d . .
C7C C 0.8980(3) 0.8170(6) 1.0726(3) 0.064(2) Uani 1 1 d . .
C2C C 0.8237(3) 0.6169(6) 1.1133(2) 0.0561(17) Uani 1 1 d . .
C8B C 0.4318(3) 1.0516(6) 0.7086(3) 0.074(2) Uani 1 1 d . .
N8B N 0.35545(19) 0.4927(4) 0.88760(16) 0.0540(14) Uani 1 1 d . .
H8B H 0.3700 0.4506 0.8751 0.065 Uiso 1 1 calc R U
C8A C -0.0855(3) 0.2770(6) 0.8347(3) 0.067(2) Uani 1 1 d . .
N8A N 0.11424(19) 0.0552(4) 0.58118(15) 0.0495(13) Uani 1 1 d . .
H8A H 0.0932 0.0101 0.5870 0.059 Uiso 1 1 calc R U
C12C C 0.8037(4) 0.2539(7) 0.9324(3) 0.101(3) Uani 1 1 d . .
H12A H 0.8079 0.1800 0.9241 0.152 Uiso 1 1 calc R U
H12B H 0.8006 0.2513 0.9577 0.152 Uiso 1 1 calc R U
H12C H 0.8339 0.2976 0.9332 0.152 Uiso 1 1 calc R U
C8D C 0.7175(3) 0.3436(8) 0.3628(2) 0.068(2) Uani 1 1 d . .
N8D N 0.6892(2) 0.2352(5) 0.67970(18) 0.0642(16) Uani 1 1 d . .
H8D H 0.7160 0.2200 0.6727 0.077 Uiso 1 1 calc R U
N8C N 0.8141(2) 0.6733(4) 0.81902(15) 0.0542(14) Uani 1 1 d . .
H8C H 0.7864 0.6618 0.8253 0.065 Uiso 1 1 calc R U
C4D C 0.6978(2) 0.2119(5) 0.45074(19) 0.0508(17) Uani 1 1 d . .
F4D F 0.73003(17) 0.4500(4) 0.36351(14) 0.0967(15) Uani 1 1 d . .
O4D O 0.60221(17) 0.1991(4) 0.66795(14) 0.0663(13) Uani 1 1 d . .
N4D N 0.7793(2) 0.3528(5) 0.60321(17) 0.0654(16) Uani 1 1 d . .
H4D H 0.8010 0.3742 0.5919 0.078 Uiso 1 1 calc R U
N4C N 0.7192(2) 0.7803(5) 0.89696(17) 0.0634(16) Uani 1 1 d . .
H4C H 0.6972 0.7964 0.9087 0.076 Uiso 1 1 calc R U
F4C F 0.7779(2) 0.5256(6) 1.14923(12) 0.124(2) Uani 1 1 d . .
O4C O 0.89944(15) 0.6187(4) 0.83085(13) 0.0585(12) Uani 1 1 d . .
C4B C 0.4810(2) 0.7583(5) 0.7171(2) 0.0556(18) Uani 1 1 d . .
F4B F 0.4291(2) 1.0687(4) 0.74397(15) 0.1070(16) Uani 1 1 d . .
O4B O 0.30123(14) 0.6406(4) 0.88334(12) 0.0560(11) Uani 1 1 d . .
N4B N 0.4954(2) 0.4583(5) 0.84658(19) 0.0696(17) Uani 1 1 d . .
H4B H 0.5221 0.4424 0.8395 0.084 Uiso 1 1 calc R U
C4A C 0.0112(2) 0.1693(5) 0.78863(17) 0.0442(15) Uani 1 1 d . .
C44C C 0.9012(3) 1.1401(6) 0.7020(2) 0.075(2) Uani 1 1 d . .
H44J H 0.8806 1.1448 0.6752 0.112 Uiso 1 1 calc R U
H44K H 0.9379 1.1469 0.7049 0.112 Uiso 1 1 calc R U
H44L H 0.8912 1.1988 0.7159 0.112 Uiso 1 1 calc R U
C43C C 0.9000(2) 0.9369(6) 0.70150(19) 0.0519(17) Uani 1 1 d . .
F4A F -0.06783(17) 0.2849(4) 0.87329(15) 0.0952(15) Uani 1 1 d . .
N4A N -0.03100(19) 0.0013(4) 0.61671(15) 0.0521(14) Uani 1 1 d . .
H4A H -0.0602 -0.0205 0.6192 0.062 Uiso 1 1 calc R U
O4A O 0.18511(14) 0.1706(3) 0.60481(12) 0.0532(11) Uani 1 1 d . .
N2C N 0.7495(2) 0.4381(5) 0.95470(15) 0.0599(15) Uani 1 1 d . .
H2C H 0.7328 0.3908 0.9639 0.072 Uiso 1 1 calc R U
F2C F 0.94548(17) 0.7814(4) 1.0783(2) 0.134(2) Uani 1 1 d . .
O2C O 0.74918(17) 0.6470(4) 0.86547(13) 0.0658(13) Uani 1 1 d . .
C30C C 0.7106(3) 0.7089(8) 0.7607(2) 0.090(3) Uani 1 1 d . .
H30I H 0.6826 0.6826 0.7387 0.135 Uiso 1 1 calc R U
H30J H 0.7023 0.7818 0.7675 0.135 Uiso 1 1 calc R U
H30K H 0.7149 0.6595 0.7821 0.135 Uiso 1 1 calc R U
O2S O 0.8560(3) 0.3780(6) 0.56174(19) 0.124(2) Uani 1 1 d . .
C2D C 0.6946(2) 0.3166(6) 0.39316(19) 0.0532(17) Uani 1 1 d . .
F2D F 0.59555(15) 0.4878(4) 0.45178(13) 0.0848(13) Uani 1 1 d . .
O2D O 0.75138(17) 0.2059(4) 0.63049(13) 0.0640(13) Uani 1 1 d . .
N2D N 0.7510(2) 0.0338(5) 0.53395(15) 0.0588(15) Uani 1 1 d . .
H2D H 0.7697 -0.0039 0.5234 0.071 Uiso 1 1 calc R U
C2B C 0.5400(3) 0.8748(6) 0.6974(2) 0.0605(18) Uani 1 1 d . .
F2B F 0.6236(2) 0.9532(5) 0.7095(2) 0.139(2) Uani 1 1 d . .
O2B O 0.40748(15) 0.4287(4) 0.83356(13) 0.0666(13) Uani 1 1 d . .
N2B N 0.40789(18) 0.5150(4) 0.72390(16) 0.0560(15) Uani 1 1 d . .
H2B H 0.4208 0.4800 0.7086 0.067 Uiso 1 1 calc R U
C2A C -0.0406(2) 0.2743(5) 0.8185(2) 0.0556(17) Uani 1 1 d . .
C29C C 0.7554(3) 0.7847(8) 0.7161(2) 0.082(2) Uani 1 1 d . .
H29J H 0.7885 0.7881 0.7115 0.123 Uiso 1 1 calc R U
H29K H 0.7448 0.8581 0.7206 0.123 Uiso 1 1 calc R U
H29L H 0.7292 0.7531 0.6941 0.123 Uiso 1 1 calc R U
C28C C 0.7612(2) 0.7130(7) 0.7513(2) 0.067(2) Uani 1 1 d . .
H28C H 0.7681 0.6373 0.7444 0.081 Uiso 1 1 calc R U
C27C C 0.8090(2) 0.7472(6) 0.78596(19) 0.0538(17) Uani 1 1 d . .
H27C H 0.8406 0.7377 0.7786 0.065 Uiso 1 1 calc R U
C26C C 0.8588(2) 0.6224(5) 0.84011(19) 0.0500(16) Uani 1 1 d . .
C25C C 0.9024(3) 0.5317(6) 0.9015(2) 0.0600(19) Uani 1 1 d . .
H25A H 0.9267 0.5030 0.8892 0.072 Uiso 1 1 calc R U
H25B H 0.8924 0.4703 0.9147 0.072 Uiso 1 1 calc R U
C24C C 1.0541(3) 0.5733(9) 1.0250(3) 0.106(3) Uani 1 1 d . .
H24X H 1.0797 0.5539 1.0130 0.159 Uiso 1 1 calc R U
H24Y H 1.0405 0.5070 1.0328 0.159 Uiso 1 1 calc R U
H24Z H 1.0704 0.6187 1.0473 0.159 Uiso 1 1 calc R U
C23C C 1.0282(4) 0.7412(8) 0.9816(3) 0.108(3) Uani 1 1 d . .
H23A H 1.0497 0.7197 0.9664 0.162 Uiso 1 1 calc R U
H23B H 1.0487 0.7846 1.0032 0.162 Uiso 1 1 calc R U
H23C H 0.9989 0.7843 0.9660 0.162 Uiso 1 1 calc R U
C22C C 1.0080(3) 0.6388(8) 0.9958(3) 0.085(2) Uani 1 1 d . .
H22C H 0.9844 0.6633 1.0096 0.101 Uiso 1 1 calc R U
C21C C 0.9768(3) 0.5648(6) 0.9633(2) 0.065(2) Uani 1 1 d . .
H21A H 0.9626 0.5044 0.9744 0.078 Uiso 1 1 calc R U
H21B H 1.0009 0.5326 0.9516 0.078 Uiso 1 1 calc R U
C20C C 0.9313(2) 0.6172(5) 0.93137(19) 0.0516(17) Uani 1 1 d . .
H20C H 0.9462 0.6730 0.9184 0.062 Uiso 1 1 calc R U
O1S O 0.6574(2) 0.6618(5) 0.96308(16) 0.0912(17) Uani 1 1 d . .
C1D C 0.6498(2) 0.3707(6) 0.39447(19) 0.0589(18) Uani 1 1 d . .
H1D H 0.6335 0.4233 0.3759 0.071 Uiso 1 1 calc R U
F1D F 0.55336(15) 0.4535(4) 0.39282(13) 0.0899(14) Uani 1 1 d . .
O1D O 0.68978(16) 0.1706(4) 0.52582(12) 0.0635(13) Uani 1 1 d . .
N1D N 0.7241(2) 0.1334(5) 0.47754(16) 0.0581(15) Uani 1 1 d . .
H1DA H 0.7456 0.0910 0.4712 0.070 Uiso 1 1 calc R U
N1C N 0.7677(2) 0.5276(5) 1.01256(15) 0.0556(14) Uani 1 1 d . .
H1CA H 0.7404 0.4941 1.0145 0.067 Uiso 1 1 calc R U
F1C F 0.88303(18) 0.8686(4) 1.03920(13) 0.0887(13) Uani 1 1 d . .
O1C O 0.80850(16) 0.5806(4) 0.96923(12) 0.0602(12) Uani 1 1 d . .
C1B C 0.5093(3) 0.9662(6) 0.6969(2) 0.0619(19) Uani 1 1 d . .
H1B H 0.5184 1.0356 0.6899 0.074 Uiso 1 1 calc R U
F1B F 0.5772(2) 0.9263(6) 0.65073(19) 0.139(2) Uani 1 1 d . .
O1B O 0.40055(17) 0.6842(4) 0.74898(14) 0.0661(13) Uani 1 1 d . .
N1B N 0.46778(18) 0.6488(4) 0.72466(16) 0.0578(15) Uani 1 1 d . .
H1B1 H 0.4890 0.5965 0.7236 0.069 Uiso 1 1 calc R U
F2A F 0.11975(13) 0.4270(3) 0.82923(12) 0.0702(11) Uani 1 1 d . .
N2A N 0.05993(18) -0.0576(4) 0.74472(14) 0.0491(13) Uani 1 1 d . .
H2A H 0.0473 -0.1073 0.7561 0.059 Uiso 1 1 calc R U
O2A O 0.05424(14) -0.0480(3) 0.62626(12) 0.0526(11) Uani 1 1 d . .
C1A C -0.0094(2) 0.3666(5) 0.82124(19) 0.0555(17) Uani 1 1 d . .
H1A H -0.0161 0.4319 0.8322 0.067 Uiso 1 1 calc R U
C19C C 0.8726(2) 0.7716(6) 0.93343(19) 0.0506(17) Uani 1 1 d . .
C18C C 0.7980(3) 0.8957(6) 0.9272(2) 0.066(2) Uani 1 1 d . .
H18A H 0.8202 0.9520 0.9216 0.079 Uiso 1 1 calc R U
H18B H 0.7834 0.9261 0.9460 0.079 Uiso 1 1 calc R U
C17C C 0.7199(3) 0.9704(7) 0.8734(3) 0.108(3) Uani 1 1 d . .
H17A H 0.7425 1.0275 0.8694 0.163 Uiso 1 1 calc R U
H17B H 0.7029 0.9964 0.8911 0.163 Uiso 1 1 calc R U
H17C H 0.6937 0.9519 0.8492 0.163 Uiso 1 1 calc R U
C16C C 0.7525(3) 0.8683(6) 0.8900(2) 0.070(2) Uani 1 1 d . .
H16C H 0.7679 0.8411 0.8709 0.084 Uiso 1 1 calc R U
C15C C 0.7219(2) 0.6754(6) 0.8857(2) 0.0590(19) Uani 1 1 d . .
F1A F 0.06831(15) 0.4944(3) 0.77672(12) 0.0776(12) Uani 1 1 d . .
N1A N 0.02122(18) 0.0652(4) 0.77414(14) 0.0497(13) Uani 1 1 d . .
H1A1 H 0.0079 0.0075 0.7812 0.060 Uiso 1 1 calc R U
O1A O 0.06379(17) 0.1274(4) 0.73417(12) 0.0611(12) Uani 1 1 d . .
C11B C 0.3180(3) 0.4350(8) 0.7062(3) 0.086(3) Uani 1 1 d . .
H11B H 0.2945 0.3999 0.7183 0.103 Uiso 1 1 calc R U
N11B N 0.31492(18) 0.8280(4) 0.93412(15) 0.0526(14) Uani 1 1 d . .
H11A H 0.3074 0.7997 0.9114 0.063 Uiso 1 1 calc R U
C11A C 0.1436(2) -0.1434(6) 0.7453(2) 0.0622(19) Uani 1 1 d . .
H11D H 0.1624 -0.0844 0.7628 0.075 Uiso 1 1 calc R U
N11A N 0.18856(17) 0.4016(4) 0.58516(14) 0.0513(13) Uani 1 1 d . .
H11E H 0.1911 0.3485 0.6013 0.062 Uiso 1 1 calc R U
N11C N 0.98832(18) 0.7486(4) 0.83746(15) 0.0482(13) Uani 1 1 d . .
H11F H 0.9709 0.6975 0.8443 0.058 Uiso 1 1 calc R U
C31C C 0.8073(2) 0.8679(5) 0.79787(19) 0.0511(17) Uani 1 1 d . .
H31G H 0.8069 0.9154 0.7765 0.061 Uiso 1 1 calc R U
H31H H 0.7748 0.8807 0.8034 0.061 Uiso 1 1 calc R U
C12D C 0.6943(3) -0.1548(7) 0.5538(2) 0.079(2) Uani 1 1 d . .
H12D H 0.6881 -0.1330 0.5275 0.119 Uiso 1 1 calc R U
H12E H 0.6683 -0.1214 0.5630 0.119 Uiso 1 1 calc R U
H12F H 0.6921 -0.2341 0.5552 0.119 Uiso 1 1 calc R U
N12D N 0.55779(18) 0.2647(5) 0.73006(16) 0.0547(14) Uani 1 1 d . .
H12G H 0.5734 0.2200 0.7191 0.066 Uiso 1 1 calc R U
N12C N 0.95184(19) 0.6843(4) 0.77528(15) 0.0523(14) Uani 1 1 d . .
H12H H 0.9310 0.6466 0.7840 0.063 Uiso 1 1 calc R U
C12B C 0.2921(3) 0.5386(10) 0.6878(3) 0.116(4) Uani 1 1 d . .
H12I H 0.3126 0.5719 0.6736 0.174 Uiso 1 1 calc R U
H12J H 0.2895 0.5891 0.7073 0.174 Uiso 1 1 calc R U
H12K H 0.2574 0.5219 0.6705 0.174 Uiso 1 1 calc R U
N12B N 0.27232(17) 0.6826(4) 0.95065(15) 0.0519(14) Uani 1 1 d . .
H12L H 0.2789 0.6461 0.9326 0.062 Uiso 1 1 calc R U
C12A C 0.1383(3) -0.2369(7) 0.7702(2) 0.080(2) Uani 1 1 d . .
H12M H 0.1203 -0.2975 0.7543 0.121 Uiso 1 1 calc R U
H12N H 0.1184 -0.2129 0.7862 0.121 Uiso 1 1 calc R U
H12O H 0.1726 -0.2608 0.7861 0.121 Uiso 1 1 calc R U
C11D C 0.7482(3) -0.1174(6) 0.5782(2) 0.068(2) Uani 1 1 d . .
H11G H 0.7745 -0.1562 0.5696 0.082 Uiso 1 1 calc R U
N11D N 0.51971(18) 0.3401(4) 0.67078(16) 0.0522(14) Uani 1 1 d . .
H11H H 0.5350 0.2879 0.6625 0.063 Uiso 1 1 calc R U
N12A N 0.22383(18) 0.2840(5) 0.55171(16) 0.0584(15) Uani 1 1 d . .
H12P H 0.2157 0.2317 0.5646 0.070 Uiso 1 1 calc R U
C13B C 0.3233(3) 0.3549(10) 0.6752(3) 0.123(4) Uani 1 1 d . .
H13D H 0.2897 0.3469 0.6553 0.185 Uiso 1 1 calc R U
H13E H 0.3349 0.2838 0.6866 0.185 Uiso 1 1 calc R U
H13F H 0.3485 0.3837 0.6642 0.185 Uiso 1 1 calc R U
N13B N 0.3207(2) 0.5483(5) 1.01546(18) 0.0687(17) Uani 1 1 d . .
H13G H 0.3341 0.6131 1.0155 0.082 Uiso 1 1 calc R U
C13A C 0.1778(2) -0.1731(6) 0.7206(2) 0.066(2) Uani 1 1 d . .
H13H H 0.1641 -0.2385 0.7058 0.099 Uiso 1 1 calc R U
H13I H 0.2133 -0.1867 0.7370 0.099 Uiso 1 1 calc R U
H13J H 0.1776 -0.1127 0.7034 0.099 Uiso 1 1 calc R U
N13A N 0.1680(2) 0.2288(6) 0.47463(18) 0.0745(18) Uani 1 1 d . .
H13X H 0.1606 0.2916 0.4827 0.089 Uiso 1 1 calc R U
N13C N 0.8968(2) 0.8463(5) 0.72229(16) 0.0635(16) Uani 1 1 d . .
H13Y H 0.8926 0.8556 0.7443 0.076 Uiso 1 1 calc R U
C14D C 0.8051(3) 0.0578(6) 0.6017(2) 0.0632(19) Uani 1 1 d . .
H14C H 0.8066 0.0402 0.6278 0.076 Uiso 1 1 calc R U
H14D H 0.8353 0.0235 0.5973 0.076 Uiso 1 1 calc R U
N14D N 0.6019(2) 0.6074(5) 0.78307(16) 0.0591(15) Uani 1 1 d . .
H14E H 0.6080 0.6149 0.7616 0.071 Uiso 1 1 calc R U
N14C N 0.89190(19) 1.0340(4) 0.71719(16) 0.0555(14) Uani 1 1 d . .
H14Z H 0.8810 1.0328 0.7367 0.067 Uiso 1 1 calc R U
C14B C 0.3968(3) 0.3550(6) 0.7605(2) 0.069(2) Uani 1 1 d . .
H14W H 0.3732 0.3212 0.7724 0.083 Uiso 1 1 calc R U
H14G H 0.4025 0.3018 0.7424 0.083 Uiso 1 1 calc R U
N14B N 0.4015(2) 0.4877(5) 1.05184(17) 0.0729(17) Uani 1 1 d . .
H14H H 0.4127 0.5522 1.0482 0.087 Uiso 1 1 calc R U
C14A C 0.0580(2) -0.1730(5) 0.69045(19) 0.0527(17) Uani 1 1 d . .
H14I H 0.0795 -0.2007 0.6757 0.063 Uiso 1 1 calc R U
H14J H 0.0475 -0.2358 0.7028 0.063 Uiso 1 1 calc R U
C13D C 0.7583(4) -0.1459(8) 0.6211(3) 0.106(3) Uani 1 1 d . .
H13L H 0.7367 -0.0993 0.6311 0.159 Uiso 1 1 calc R U
H13M H 0.7948 -0.1338 0.6356 0.159 Uiso 1 1 calc R U
H13N H 0.7495 -0.2222 0.6233 0.159 Uiso 1 1 calc R U
N13D N 0.62504(19) 0.4235(4) 0.78265(16) 0.0592(15) Uani 1 1 d . .
H13O H 0.6413 0.4407 0.7668 0.071 Uiso 1 1 calc R U
N14A N 0.0831(2) 0.2201(6) 0.43383(18) 0.0763(18) Uani 1 1 d . .
H14K H 0.0772 0.2773 0.4458 0.092 Uiso 1 1 calc R U
C15B C 0.4477(3) 0.4245(5) 0.8238(2) 0.0606(19) Uani 1 1 d . .
C15A C 0.0133(2) -0.0543(5) 0.63562(18) 0.0495(16) Uani 1 1 d . .
C15D C 0.7783(2) 0.2442(6) 0.6115(2) 0.0602(19) Uani 1 1 d . .
C16A C -0.0320(3) 0.0968(5) 0.5922(2) 0.0544(18) Uani 1 1 d . .
H16A H 0.0003 0.0939 0.5853 0.065 Uiso 1 1 calc R U
C16D C 0.7461(3) 0.4358(6) 0.6120(2) 0.0621(19) Uani 1 1 d . .
H16D H 0.7283 0.4007 0.6285 0.075 Uiso 1 1 calc R U
C16B C 0.5051(3) 0.5191(7) 0.8818(2) 0.068(2) Uani 1 1 d . .
H16B H 0.4725 0.5186 0.8883 0.081 Uiso 1 1 calc R U
C17B C 0.5470(3) 0.4638(8) 0.9142(3) 0.098(3) Uani 1 1 d . .
H17D H 0.5352 0.3913 0.9185 0.147 Uiso 1 1 calc R U
H17E H 0.5540 0.5074 0.9372 0.147 Uiso 1 1 calc R U
H17F H 0.5787 0.4573 0.9076 0.147 Uiso 1 1 calc R U
C17A C -0.0779(3) 0.0932(6) 0.55490(19) 0.0640(19) Uani 1 1 d . .
H17G H -0.0759 0.1554 0.5391 0.096 Uiso 1 1 calc R U
H17H H -0.1104 0.0965 0.5605 0.096 Uiso 1 1 calc R U
H17I H -0.0767 0.0256 0.5414 0.096 Uiso 1 1 calc R U
C18A C -0.0296(3) 0.2035(6) 0.6152(2) 0.0583(18) Uani 1 1 d . .
H18C H -0.0291 0.2661 0.5987 0.070 Uiso 1 1 calc R U
H18D H -0.0616 0.2089 0.6218 0.070 Uiso 1 1 calc R U
C17D C 0.7791(3) 0.5323(6) 0.6349(3) 0.084(2) Uani 1 1 d . .
H17J H 0.7989 0.5653 0.6202 0.126 Uiso 1 1 calc R U
H17K H 0.8029 0.5051 0.6589 0.126 Uiso 1 1 calc R U
H17L H 0.7561 0.5869 0.6399 0.126 Uiso 1 1 calc R U
C18B C 0.5183(3) 0.6395(7) 0.8764(2) 0.070(2) Uani 1 1 d . .
H18E H 0.5238 0.6791 0.9004 0.084 Uiso 1 1 calc R U
H18F H 0.5511 0.6418 0.8707 0.084 Uiso 1 1 calc R U
C18D C 0.7034(3) 0.4733(6) 0.5751(2) 0.073(2) Uani 1 1 d . .
H18G H 0.6822 0.5304 0.5814 0.088 Uiso 1 1 calc R U
H18H H 0.7201 0.5056 0.5578 0.088 Uiso 1 1 calc R U
C20D C 0.5672(3) 0.2011(6) 0.5669(2) 0.063(2) Uani 1 1 d . .
H20D H 0.5532 0.2564 0.5806 0.076 Uiso 1 1 calc R U
C21B C 0.3183(3) 0.8956(7) 0.7961(3) 0.086(2) Uani 1 1 d . U
H21C H 0.3130 0.8734 0.7697 0.103 Uiso 1 1 calc R U
H21D H 0.2837 0.9101 0.7982 0.103 Uiso 1 1 calc R U
C21A C 0.1885(3) 0.2977(6) 0.7245(2) 0.072(2) Uani 1 1 d . .
H21E H 0.2242 0.3134 0.7251 0.086 Uiso 1 1 calc R U
H21F H 0.1907 0.2417 0.7440 0.086 Uiso 1 1 calc R U
C21D C 0.5222(3) 0.1537(8) 0.5356(2) 0.080(2) Uani 1 1 d . .
H21G H 0.4982 0.1205 0.5473 0.096 Uiso 1 1 calc R U
H21H H 0.5356 0.0943 0.5236 0.096 Uiso 1 1 calc R U
C22B C 0.3477(4) 0.9984(9) 0.8033(4) 0.136(4) Uani 1 1 d D U
H22B H 0.3786 0.9836 0.7955 0.164 Uiso 1 1 calc R U
C22A C 0.1657(3) 0.4037(7) 0.7360(2) 0.076(2) Uani 1 1 d . .
H22A H 0.1326 0.3835 0.7400 0.091 Uiso 1 1 calc R U
C22D C 0.4901(3) 0.2325(9) 0.5035(3) 0.096(3) Uani 1 1 d . .
H22D H 0.5140 0.2615 0.4906 0.115 Uiso 1 1 calc R U
C23A C 0.2028(4) 0.4459(9) 0.7741(3) 0.121(4) Uani 1 1 d . .
H23D H 0.2364 0.4627 0.7716 0.181 Uiso 1 1 calc R U
H23E H 0.2071 0.3901 0.7936 0.181 Uiso 1 1 calc R U
H23F H 0.1884 0.5118 0.7815 0.181 Uiso 1 1 calc R U
C23B C 0.3150(5) 1.0881(11) 0.7736(5) 0.214(7) Uani 1 1 d . U
H23G H 0.3048 1.0582 0.7480 0.321 Uiso 1 1 calc R U
H23H H 0.3364 1.1530 0.7751 0.321 Uiso 1 1 calc R U
H23I H 0.2841 1.1078 0.7798 0.321 Uiso 1 1 calc R U
C23D C 0.4440(4) 0.1714(12) 0.4724(3) 0.139(5) Uani 1 1 d . .
H23J H 0.4267 0.2221 0.4521 0.208 Uiso 1 1 calc R U
H23K H 0.4192 0.1444 0.4841 0.208 Uiso 1 1 calc R U
H23L H 0.4579 0.1102 0.4621 0.208 Uiso 1 1 calc R U
C24B C 0.3688(6) 1.0381(9) 0.8421(4) 0.188(7) Uani 1 1 d D U
H24A H 0.3846 1.1096 0.8422 0.281 Uiso 1 1 calc R U
H24B H 0.3950 0.9871 0.8571 0.281 Uiso 1 1 calc R U
H24C H 0.3410 1.0441 0.8530 0.281 Uiso 1 1 calc R U
C24A C 0.1530(4) 0.4902(7) 0.7047(3) 0.098(3) Uani 1 1 d . .
H24F H 0.1835 0.5036 0.6973 0.146 Uiso 1 1 calc R U
H24G H 0.1427 0.5577 0.7142 0.146 Uiso 1 1 calc R U
H24H H 0.1246 0.4643 0.6828 0.146 Uiso 1 1 calc R U
C24D C 0.4707(4) 0.3303(9) 0.5211(3) 0.130(4) Uani 1 1 d . .
H24I H 0.4494 0.3775 0.5009 0.195 Uiso 1 1 calc R U
H24J H 0.5003 0.3714 0.5373 0.195 Uiso 1 1 calc R U
H24K H 0.4500 0.3038 0.5362 0.195 Uiso 1 1 calc R U
C25A C 0.1834(2) 0.1384(6) 0.6795(2) 0.0560(18) Uani 1 1 d . .
H25C H 0.2180 0.1536 0.6778 0.067 Uiso 1 1 calc R U
H25D H 0.1882 0.0926 0.7022 0.067 Uiso 1 1 calc R U
C25B C 0.3070(2) 0.6968(6) 0.81110(19) 0.0560(18) Uani 1 1 d . .
H25E H 0.2735 0.7139 0.8146 0.067 Uiso 1 1 calc R U
H25F H 0.3002 0.6819 0.7839 0.067 Uiso 1 1 calc R U
C25D C 0.5941(3) 0.1107(6) 0.5956(2) 0.073(2) Uani 1 1 d . .
H25G H 0.5693 0.0840 0.6078 0.087 Uiso 1 1 calc R U
H25H H 0.6022 0.0492 0.5815 0.087 Uiso 1 1 calc R U
C26D C 0.6424(3) 0.1944(6) 0.6584(2) 0.0602(19) Uani 1 1 d . .
C26B C 0.3276(2) 0.5807(5) 0.8689(2) 0.0481(16) Uani 1 1 d . .
C26A C 0.1522(2) 0.1040(5) 0.6102(2) 0.0500(17) Uani 1 1 d . .
N3C N 0.69333(19) 0.5972(5) 0.89745(15) 0.0600(15) Uani 1 1 d . .
H3C1 H 0.6728 0.6171 0.9100 0.072 Uiso 1 1 calc R U
F3C F 0.90304(19) 0.9000(4) 1.09843(13) 0.0943(14) Uani 1 1 d . .
O3C O 0.88876(15) 0.8332(3) 0.91221(12) 0.0557(11) Uani 1 1 d . .
C40C C 0.9211(3) 0.3973(7) 0.6744(3) 0.097(3) Uani 1 1 d . .
H40J H 0.8862 0.3904 0.6760 0.145 Uiso 1 1 calc R U
H40K H 0.9441 0.3450 0.6916 0.145 Uiso 1 1 calc R U
H40L H 0.9201 0.3825 0.6485 0.145 Uiso 1 1 calc R U
C3D C 0.7180(2) 0.2371(6) 0.42115(19) 0.0556(18) Uani 1 1 d . .
H3D H 0.7478 0.1998 0.4201 0.067 Uiso 1 1 calc R U
F3D F 0.54966(15) 0.3413(4) 0.43700(14) 0.0915(14) Uani 1 1 d . .
O3D O 0.61377(17) 0.4089(4) 0.59035(13) 0.0681(13) Uani 1 1 d . .
N3D N 0.80855(19) 0.1766(5) 0.59809(16) 0.0619(16) Uani 1 1 d . .
H3D1 H 0.8298 0.2044 0.5874 0.074 Uiso 1 1 calc R U
C3B C 0.5271(2) 0.7706(6) 0.7078(2) 0.0577(18) Uani 1 1 d . .
H3B H 0.5488 0.7100 0.7085 0.069 Uiso 1 1 calc R U
F3B F 0.61216(17) 0.7903(4) 0.68410(17) 0.1092(18) Uani 1 1 d . .
O3B O 0.43342(16) 0.7488(4) 0.88579(14) 0.0640(13) Uani 1 1 d . .
N3B N 0.4463(2) 0.3788(5) 0.78975(17) 0.0623(15) Uani 1 1 d . .
H3B1 H 0.4753 0.3640 0.7856 0.075 Uiso 1 1 calc R U
C3A C -0.0307(2) 0.1752(5) 0.80262(18) 0.0521(17) Uani 1 1 d . .
H3A H -0.0520 0.1136 0.8015 0.062 Uiso 1 1 calc R U
C39C C 0.9411(3) 0.5126(6) 0.6855(2) 0.0638(19) Uani 1 1 d . .
H39C H 0.9190 0.5646 0.6666 0.077 Uiso 1 1 calc R U
C38C C 0.9397(3) 0.5436(6) 0.7247(2) 0.0636(19) Uani 1 1 d . .
H38G H 0.9670 0.5020 0.7438 0.076 Uiso 1 1 calc R U
H38H H 0.9061 0.5202 0.7266 0.076 Uiso 1 1 calc R U
C37C C 0.9474(2) 0.6689(6) 0.73549(19) 0.0536(17) Uani 1 1 d . .
H37C H 0.9798 0.6953 0.7316 0.064 Uiso 1 1 calc R U
C36C C 0.9863(2) 0.7535(6) 0.8000(2) 0.0530(17) Uani 1 1 d . .
C35C C 1.0183(2) 0.8250(5) 0.86581(19) 0.0511(17) Uani 1 1 d . .
H35G H 1.0530 0.8324 0.8633 0.061 Uiso 1 1 calc R U
H35H H 1.0230 0.7945 0.8912 0.061 Uiso 1 1 calc R U
C34C C 1.0244(2) 1.0119(6) 0.8970(2) 0.070(2) Uani 1 1 d . .
H34J H 1.0612 1.0093 0.8996 0.104 Uiso 1 1 calc R U
H34K H 1.0195 0.9846 0.9202 0.104 Uiso 1 1 calc R U
H34L H 1.0121 1.0871 0.8926 0.104 Uiso 1 1 calc R U
C33C C 0.9935(2) 0.9409(5) 0.86327(19) 0.0518(17) Uani 1 1 d . .
H33C H 0.9945 0.9764 0.8395 0.062 Uiso 1 1 calc R U
F3A F 0.05900(15) 0.5404(3) 0.83053(13) 0.0760(12) Uani 1 1 d . .
N3A N 0.01089(19) -0.1200(4) 0.66417(14) 0.0516(14) Uani 1 1 d . .
H3AA H -0.0191 -0.1316 0.6672 0.062 Uiso 1 1 calc R U
O3A O 0.06784(17) 0.2896(4) 0.61943(13) 0.0617(12) Uani 1 1 d . .
C41C C 0.9974(3) 0.5174(7) 0.6836(2) 0.080(2) Uani 1 1 d . .
H41J H 0.9978 0.4850 0.6598 0.119 Uiso 1 1 calc R U
H41K H 1.0208 0.4769 0.7049 0.119 Uiso 1 1 calc R U
H41L H 1.0087 0.5932 0.6848 0.119 Uiso 1 1 calc R U
N5C N 0.83025(19) 0.7990(4) 0.94388(15) 0.0546(14) Uani 1 1 d . .
H5CA H 0.8223 0.7590 0.9606 0.066 Uiso 1 1 calc R U
F5C F 0.8597(3) 0.5161(6) 1.16980(16) 0.144(2) Uani 1 1 d . .
O5C O 0.90438(14) 0.9437(3) 0.79616(12) 0.0523(11) Uani 1 1 d . .
C5B C 0.4503(2) 0.8508(6) 0.71703(19) 0.0571(18) Uani 1 1 d . .
H5B H 0.4200 0.8441 0.7239 0.068 Uiso 1 1 calc R U
F5B F 0.38140(15) 1.0378(4) 0.68484(14) 0.0930(14) Uani 1 1 d . .
O5B O 0.40604(15) 0.6699(4) 1.00012(13) 0.0597(12) Uani 1 1 d . .
N5B N 0.4782(2) 0.6958(5) 0.84612(17) 0.0611(15) Uani 1 1 d . .
H5B1 H 0.4816 0.7027 0.8237 0.073 Uiso 1 1 calc R U
C5A C 0.0433(2) 0.2618(5) 0.79112(18) 0.0464(15) Uani 1 1 d . .
H5A H 0.0718 0.2582 0.7821 0.056 Uiso 1 1 calc R U
F5A F -0.11577(16) 0.3660(4) 0.82303(15) 0.0960(15) Uani 1 1 d . .
N5A N 0.01472(19) 0.2124(4) 0.64981(16) 0.0535(14) Uani 1 1 d . .
H5A1 H 0.0110 0.1964 0.6716 0.064 Uiso 1 1 calc R U
O5A O 0.08897(15) 0.3483(4) 0.50330(12) 0.0587(12) Uani 1 1 d . .
C42C C 0.9002(3) 0.7360(6) 0.7094(2) 0.065(2) Uani 1 1 d . .
H42G H 0.9026 0.7391 0.6836 0.077 Uiso 1 1 calc R U
H42H H 0.8679 0.6970 0.7077 0.077 Uiso 1 1 calc R U

loop_
_atom_site_aniso_label
_atom_site_aniso_U_11
_atom_site_aniso_U_22
_atom_site_aniso_U_33
_atom_site_aniso_U_23
_atom_site_aniso_U_13
_atom_site_aniso_U_12
C44B 0.124(7) 0.092(6) 0.086(7) 0.042(5) 0.048(6) 0.054(6)
C44A 0.106(7) 0.124(8) 0.074(7) -0.001(6) 0.025(6) 0.000(6)
C43D 0.044(3) 0.059(4) 0.050(5) -0.016(4) 0.016(3) -0.012(3)
C43B 0.102(6) 0.063(5) 0.064(6) 0.018(4) 0.047(5) 0.026(5)
C43A 0.077(5) 0.104(7) 0.048(6) -0.001(5) 0.028(5) -0.019(5)
C42D 0.054(4) 0.064(5) 0.063(5) -0.006(4) 0.019(4) -0.005(3)
C42B 0.077(5) 0.079(5) 0.097(7) 0.018(5) 0.050(5) -0.001(4)
C42A 0.074(5) 0.094(6) 0.081(6) -0.009(5) 0.049(5) -0.003(5)
C41D 0.136(7) 0.090(6) 0.095(7) 0.002(6) 0.076(6) 0.007(6)
C41B 0.060(4) 0.134(8) 0.067(6) 0.000(6) 0.017(4) 0.003(5)
C41A 0.064(4) 0.059(5) 0.125(8) 0.014(5) 0.012(5) 0.000(4)
C40D 0.257(14) 0.073(7) 0.111(9) 0.013(6) 0.086(9) -0.001(8)
C40B 0.056(4) 0.095(6) 0.075(6) -0.016(5) 0.015(4) 0.006(4)
N9C 0.044(3) 0.056(3) 0.050(4) -0.002(3) 0.020(3) -0.007(2)
C9B 0.051(3) 0.053(4) 0.053(5) -0.007(4) 0.017(3) -0.003(3)
N9B 0.055(3) 0.054(3) 0.062(4) 0.000(3) 0.026(3) 0.003(3)
C9A 0.054(3) 0.044(4) 0.037(4) 0.004(3) 0.019(3) -0.001(3)
N9A 0.055(3) 0.050(3) 0.053(4) 0.000(3) 0.025(3) 0.000(2)
C39A 0.064(4) 0.078(5) 0.081(6) 0.005(5) 0.031(4) 0.001(4)
C38D 0.054(4) 0.054(4) 0.074(6) -0.012(4) 0.021(4) -0.001(3)
C38B 0.071(4) 0.084(5) 0.081(6) -0.012(5) 0.042(4) -0.010(4)
C38A 0.076(5) 0.069(5) 0.072(6) -0.014(5) 0.044(4) -0.014(4)
C37D 0.053(3) 0.061(4) 0.053(5) -0.004(4) 0.022(3) 0.007(3)
C37B 0.050(3) 0.080(5) 0.058(5) 0.007(4) 0.032(4) 0.005(3)
C37A 0.065(4) 0.069(5) 0.062(5) -0.007(4) 0.041(4) -0.014(4)
C36D 0.041(3) 0.059(4) 0.044(5) -0.008(4) 0.011(3) 0.002(3)
C36B 0.043(3) 0.058(4) 0.054(5) 0.002(4) 0.018(3) 0.007(3)
C36A 0.053(3) 0.063(5) 0.045(5) 0.002(4) 0.019(3) -0.010(3)
C35D 0.060(4) 0.065(5) 0.055(5) 0.000(4) 0.021(4) 0.007(4)
C35B 0.049(3) 0.049(4) 0.064(5) -0.002(4) 0.019(3) 0.004(3)
C35A 0.054(4) 0.061(4) 0.051(5) 0.001(4) 0.020(3) -0.012(3)
C34D 0.083(5) 0.087(6) 0.082(6) 0.016(5) 0.027(5) 0.029(5)
C34B 0.061(4) 0.068(5) 0.070(6) -0.005(4) 0.005(4) -0.004(4)
C34A 0.062(4) 0.054(4) 0.082(6) 0.008(4) 0.008(4) 0.011(3)
C33D 0.064(4) 0.067(5) 0.066(5) 0.002(4) 0.027(4) 0.011(4)
C33B 0.050(3) 0.056(4) 0.058(5) -0.008(4) 0.014(3) -0.001(3)
C33A 0.066(4) 0.046(4) 0.055(5) 0.008(3) 0.025(4) -0.008(3)
C32D 0.068(4) 0.048(4) 0.058(6) -0.001(4) 0.030(4) -0.005(3)
C32B 0.038(3) 0.069(5) 0.044(5) -0.004(4) 0.009(3) 0.014(3)
C32A 0.041(3) 0.056(4) 0.039(4) 0.004(4) 0.009(3) -0.006(3)
C31D 0.057(4) 0.077(5) 0.074(6) -0.006(5) 0.033(4) -0.003(4)
C31B 0.065(4) 0.051(4) 0.080(6) 0.010(4) 0.036(4) 0.014(3)
C31A 0.053(3) 0.054(4) 0.046(4) -0.001(3) 0.020(3) -0.001(3)
C30D 0.094(7) 0.212(14) 0.129(10) -0.001(10) 0.019(7) 0.024(8)
C30B 0.210(13) 0.070(7) 0.172(13) 0.008(8) 0.031(11) -0.010(8)
C30A 0.087(5) 0.056(5) 0.113(8) -0.012(5) -0.001(5) 0.000(4)
C29D 0.116(7) 0.100(8) 0.115(8) 0.011(7) 0.053(6) 0.040(6)
C19D 0.065(4) 0.062(5) 0.061(5) 0.005(4) 0.030(4) 0.018(4)
C19B 0.060(4) 0.054(4) 0.070(6) -0.006(4) 0.037(4) -0.006(3)
C19A 0.068(4) 0.045(4) 0.050(5) -0.007(4) 0.025(4) -0.004(3)
C10C 0.075(4) 0.066(5) 0.034(5) -0.004(4) 0.015(4) -0.013(4)
C44D 0.078(5) 0.064(5) 0.070(6) -0.019(4) 0.029(4) -0.002(4)
C4C 0.050(3) 0.057(4) 0.037(4) -0.006(4) 0.013(3) -0.007(3)
C14C 0.072(5) 0.077(5) 0.064(6) -0.005(5) 0.028(4) -0.019(4)
C3C 0.057(4) 0.067(4) 0.048(5) 0.002(4) 0.022(4) -0.002(3)
C5C 0.062(4) 0.055(4) 0.041(5) -0.001(4) 0.014(3) -0.009(3)
C6C 0.055(4) 0.052(4) 0.045(5) -0.003(4) 0.004(3) -0.004(3)
C20B 0.066(4) 0.067(4) 0.069(5) 0.010(4) 0.036(4) 0.010(4)
C20A 0.061(4) 0.056(4) 0.055(5) -0.004(4) 0.032(4) -0.014(3)
C29B 0.101(7) 0.118(9) 0.174(11) 0.018(8) 0.020(7) -0.059(6)
C29A 0.081(5) 0.082(6) 0.078(6) -0.007(5) 0.023(4) 0.024(4)
C28D 0.058(4) 0.103(7) 0.079(6) -0.003(5) 0.024(4) 0.016(4)
C28B 0.095(6) 0.058(5) 0.136(9) 0.012(5) 0.042(6) -0.016(5)
C28A 0.075(4) 0.070(5) 0.048(5) -0.004(4) 0.014(4) 0.013(4)
C27D 0.050(4) 0.090(6) 0.062(5) 0.003(5) 0.027(4) 0.006(4)
C27B 0.062(4) 0.048(4) 0.066(5) 0.005(4) 0.030(4) 0.010(3)
C27A 0.046(3) 0.052(4) 0.045(5) 0.002(3) 0.017(3) -0.002(3)
C10D 0.060(4) 0.055(4) 0.054(5) 0.008(4) 0.030(4) 0.016(3)
N10D 0.061(3) 0.067(4) 0.053(4) 0.003(3) 0.025(3) 0.010(3)
N10C 0.045(3) 0.059(3) 0.045(4) -0.001(3) 0.019(3) -0.002(3)
C10B 0.056(4) 0.061(4) 0.084(6) -0.016(4) 0.041(4) -0.010(3)
N10B 0.061(3) 0.052(3) 0.065(4) 0.003(3) 0.031(3) 0.004(3)
C10A 0.053(3) 0.059(4) 0.045(4) -0.006(4) 0.027(3) -0.005(3)
N10A 0.051(3) 0.053(3) 0.048(4) -0.002(3) 0.022(3) -0.007(2)
C8C 0.077(5) 0.103(7) 0.057(7) -0.013(6) 0.020(5) 0.000(5)
C13C 0.148(9) 0.132(10) 0.127(10) -0.003(8) 0.052(8) -0.005(8)
C5D 0.052(3) 0.058(4) 0.051(5) 0.001(4) 0.020(3) 0.005(3)
F5D 0.076(3) 0.128(4) 0.062(3) 0.015(3) 0.028(3) 0.009(3)
O5D 0.073(3) 0.062(3) 0.063(3) -0.013(3) 0.034(3) -0.007(2)
N5D 0.074(3) 0.067(4) 0.054(4) -0.002(3) 0.033(3) 0.012(3)
C1C 0.057(4) 0.067(5) 0.044(5) -0.013(4) 0.005(3) -0.001(4)
C11C 0.145(8) 0.057(5) 0.067(7) -0.016(5) 0.034(6) -0.025(5)
C40A 0.092(6) 0.085(6) 0.140(9) 0.019(6) 0.047(6) 0.002(5)
C39D 0.197(11) 0.061(6) 0.112(9) 0.003(6) 0.078(8) 0.001(6)
C39B 0.048(4) 0.099(6) 0.075(6) -0.013(5) 0.026(4) -0.010(4)
C9D 0.060(4) 0.058(4) 0.050(5) -0.005(4) 0.020(4) 0.008(3)
N9D 0.059(3) 0.072(4) 0.062(4) 0.002(3) 0.031(3) 0.000(3)
C9C 0.065(4) 0.053(4) 0.042(5) 0.001(4) 0.023(4) -0.011(3)
C32C 0.054(4) 0.047(4) 0.051(5) 0.005(4) 0.028(4) 0.003(3)
C7B 0.075(5) 0.070(6) 0.102(8) 0.020(6) 0.030(5) -0.013(5)
O7B 0.124(4) 0.077(4) 0.094(4) 0.026(3) 0.067(4) 0.015(3)
N7B 0.065(3) 0.057(3) 0.049(4) -0.005(3) 0.029(3) 0.007(3)
C7A 0.062(4) 0.051(4) 0.054(5) 0.004(4) 0.012(4) -0.004(3)
C6D 0.046(3) 0.057(4) 0.051(5) -0.005(4) 0.017(3) 0.008(3)
F6D 0.073(2) 0.125(4) 0.077(3) 0.026(3) 0.040(2) 0.027(3)
O6D 0.048(2) 0.071(3) 0.068(3) 0.002(3) 0.023(2) 0.009(2)
N6D 0.070(3) 0.070(4) 0.068(4) -0.008(4) 0.037(3) 0.011(3)
N6C 0.059(3) 0.056(3) 0.054(4) 0.006(3) 0.028(3) -0.004(3)
F6C 0.219(6) 0.152(5) 0.076(4) -0.042(4) 0.079(4) -0.056(5)
O6C 0.059(2) 0.068(3) 0.065(3) 0.002(3) 0.037(2) -0.007(2)
C6B 0.064(4) 0.053(4) 0.051(5) -0.012(4) 0.011(4) -0.006(3)
F6B 0.080(3) 0.053(3) 0.148(5) 0.008(3) 0.023(3) 0.001(2)
O6B 0.059(2) 0.068(3) 0.057(3) -0.003(3) 0.024(2) 0.015(2)
N6B 0.056(3) 0.078(4) 0.058(4) 0.004(3) 0.030(3) -0.004(3)
N7A 0.060(3) 0.047(3) 0.051(4) 0.001(3) 0.020(3) -0.008(3)
O7A 0.110(4) 0.104(4) 0.091(4) -0.033(4) 0.056(4) -0.014(4)
C6A 0.057(3) 0.039(3) 0.048(5) 0.004(3) 0.009(3) -0.001(3)
F6A 0.071(2) 0.067(3) 0.151(4) -0.032(3) 0.061(3) -0.007(2)
N6A 0.063(3) 0.064(4) 0.051(4) -0.002(3) 0.029(3) -0.018(3)
O6A 0.074(3) 0.056(3) 0.066(3) -0.001(3) 0.036(3) -0.019(2)
C7D 0.060(4) 0.081(6) 0.067(6) 0.007(5) 0.024(4) 0.018(4)
O7D 0.064(3) 0.079(3) 0.064(3) -0.009(3) 0.036(3) -0.008(2)
N7D 0.064(3) 0.065(4) 0.064(4) 0.002(3) 0.026(3) 0.013(3)
N7C 0.060(3) 0.058(3) 0.057(4) 0.003(3) 0.030(3) -0.008(3)
O7C 0.061(2) 0.085(3) 0.048(3) 0.012(3) 0.028(2) 0.012(2)
C7C 0.059(4) 0.053(5) 0.072(6) 0.004(5) 0.011(4) 0.001(4)
C2C 0.060(4) 0.066(4) 0.039(5) -0.012(4) 0.012(4) 0.003(4)
C8B 0.071(5) 0.053(5) 0.096(7) 0.000(5) 0.027(5) 0.006(4)
N8B 0.059(3) 0.048(3) 0.062(4) -0.004(3) 0.030(3) 0.005(3)
C8A 0.070(4) 0.050(4) 0.084(7) -0.019(5) 0.028(5) -0.006(4)
N8A 0.052(3) 0.053(3) 0.045(4) 0.006(3) 0.019(3) -0.003(3)
C12C 0.144(8) 0.072(6) 0.101(8) 0.008(6) 0.058(7) 0.015(6)
C8D 0.050(4) 0.096(6) 0.056(6) 0.012(5) 0.014(4) 0.014(4)
N8D 0.062(3) 0.070(4) 0.069(5) -0.005(4) 0.033(3) 0.011(3)
N8C 0.060(3) 0.053(3) 0.060(4) 0.007(3) 0.033(3) -0.010(3)
C4D 0.053(3) 0.052(4) 0.049(5) -0.006(4) 0.019(3) 0.008(3)
F4D 0.099(3) 0.093(4) 0.112(4) 0.014(3) 0.054(3) -0.011(3)
O4D 0.066(3) 0.064(3) 0.079(4) 0.002(3) 0.037(3) 0.010(2)
N4D 0.066(3) 0.059(4) 0.089(5) 0.002(3) 0.050(3) 0.007(3)
N4C 0.061(3) 0.061(4) 0.077(5) 0.001(3) 0.035(3) -0.003(3)
F4C 0.121(4) 0.201(6) 0.055(3) -0.001(4) 0.034(3) -0.065(4)
O4C 0.059(2) 0.061(3) 0.066(3) -0.006(2) 0.036(2) -0.010(2)
C4B 0.060(4) 0.048(4) 0.059(5) -0.002(4) 0.021(4) -0.007(3)
F4B 0.157(4) 0.082(3) 0.090(4) -0.008(3) 0.053(3) 0.032(3)
O4B 0.054(2) 0.065(3) 0.056(3) -0.005(2) 0.027(2) 0.003(2)
N4B 0.054(3) 0.076(4) 0.090(5) -0.020(4) 0.037(3) 0.001(3)
C4A 0.051(3) 0.042(3) 0.037(4) 0.006(3) 0.010(3) 0.006(3)
C44C 0.076(5) 0.074(5) 0.070(6) 0.010(5) 0.018(4) 0.000(4)
C43C 0.040(3) 0.072(5) 0.047(5) 0.008(4) 0.019(3) 0.007(3)
F4A 0.089(3) 0.117(4) 0.097(4) -0.012(3) 0.055(3) 0.002(3)
N4A 0.049(3) 0.057(3) 0.057(4) 0.008(3) 0.026(3) -0.001(3)
O4A 0.049(2) 0.058(3) 0.057(3) 0.001(2) 0.025(2) -0.008(2)
N2C 0.081(4) 0.058(3) 0.041(4) -0.001(3) 0.020(3) -0.031(3)
F2C 0.070(3) 0.069(3) 0.264(7) 0.032(4) 0.058(4) -0.009(2)
O2C 0.072(3) 0.079(3) 0.060(3) 0.008(3) 0.040(3) 0.001(3)
C30C 0.068(4) 0.121(7) 0.084(6) 0.005(6) 0.030(4) -0.023(5)
O2S 0.157(5) 0.121(5) 0.137(6) 0.024(5) 0.107(5) 0.012(5)
C2D 0.048(3) 0.064(4) 0.044(5) 0.000(4) 0.011(3) 0.006(3)
F2D 0.080(3) 0.084(3) 0.089(4) -0.012(3) 0.025(3) 0.023(2)
O2D 0.072(3) 0.061(3) 0.072(3) 0.004(3) 0.041(3) 0.007(2)
N2D 0.072(3) 0.066(4) 0.044(4) 0.005(3) 0.026(3) 0.026(3)
C2B 0.064(4) 0.055(4) 0.065(5) 0.004(4) 0.024(4) -0.012(4)
F2B 0.087(3) 0.133(5) 0.205(7) -0.028(5) 0.060(4) -0.047(4)
O2B 0.056(2) 0.074(3) 0.085(4) -0.001(3) 0.044(3) -0.001(2)
N2B 0.050(3) 0.053(3) 0.075(4) -0.013(3) 0.034(3) -0.006(3)
C2A 0.059(4) 0.046(4) 0.061(5) -0.008(4) 0.020(4) 0.001(3)
C29C 0.071(4) 0.120(7) 0.059(5) 0.009(5) 0.026(4) -0.004(5)
C28C 0.060(4) 0.080(5) 0.064(6) -0.003(5) 0.024(4) -0.013(4)
C27C 0.054(4) 0.063(4) 0.050(5) -0.006(4) 0.024(4) -0.009(3)
C26C 0.055(4) 0.048(4) 0.051(5) -0.007(4) 0.023(4) -0.013(3)
C25C 0.068(4) 0.051(4) 0.068(6) 0.005(4) 0.032(4) -0.009(3)
C24C 0.090(6) 0.122(8) 0.085(7) 0.008(7) 0.000(5) 0.009(6)
C23C 0.101(6) 0.109(8) 0.102(8) -0.003(7) 0.016(6) -0.032(6)
C22C 0.069(5) 0.111(7) 0.074(6) 0.006(6) 0.025(4) -0.009(5)
C21C 0.068(4) 0.064(5) 0.068(6) 0.003(4) 0.030(4) -0.003(4)
C20C 0.057(4) 0.054(4) 0.050(5) 0.006(4) 0.025(4) -0.002(3)
O1S 0.100(4) 0.095(4) 0.093(4) -0.020(3) 0.050(3) -0.006(3)
C1D 0.051(3) 0.073(5) 0.044(5) 0.004(4) 0.004(3) 0.008(3)
F1D 0.070(2) 0.118(4) 0.077(3) 0.023(3) 0.017(2) 0.040(3)
O1D 0.062(2) 0.083(3) 0.053(3) 0.004(3) 0.029(2) 0.027(2)
N1D 0.070(3) 0.059(4) 0.052(4) 0.008(3) 0.030(3) 0.024(3)
N1C 0.061(3) 0.070(4) 0.041(4) -0.007(3) 0.024(3) -0.020(3)
F1C 0.109(3) 0.082(3) 0.066(3) 0.007(3) 0.016(3) -0.031(3)
O1C 0.068(3) 0.067(3) 0.055(3) -0.007(2) 0.033(2) -0.024(2)
C1B 0.066(4) 0.051(4) 0.063(5) -0.001(4) 0.013(4) -0.003(3)
F1B 0.131(4) 0.164(6) 0.152(5) 0.072(5) 0.087(4) 0.019(4)
O1B 0.079(3) 0.058(3) 0.074(4) -0.013(3) 0.043(3) 0.002(2)
N1B 0.053(3) 0.052(3) 0.076(4) -0.002(3) 0.031(3) 0.003(3)
F2A 0.056(2) 0.055(2) 0.089(3) 0.003(2) 0.009(2) -0.0033(18)
N2A 0.068(3) 0.047(3) 0.044(3) -0.002(3) 0.034(3) -0.003(3)
O2A 0.052(2) 0.056(3) 0.058(3) -0.001(2) 0.030(2) -0.003(2)
C1A 0.062(4) 0.044(4) 0.062(5) -0.007(4) 0.022(4) 0.003(3)
C19C 0.054(3) 0.057(4) 0.045(4) -0.009(4) 0.023(3) -0.011(3)
C18C 0.073(4) 0.060(4) 0.084(6) -0.006(4) 0.049(5) -0.003(4)
C17C 0.097(6) 0.077(6) 0.155(10) 0.027(6) 0.047(6) 0.012(5)
C16C 0.073(5) 0.064(5) 0.085(6) 0.013(5) 0.041(5) 0.005(4)
C15C 0.050(3) 0.073(5) 0.057(5) 0.007(4) 0.021(4) -0.004(3)
F1A 0.087(3) 0.072(3) 0.070(3) 0.011(2) 0.021(2) -0.020(2)
N1A 0.066(3) 0.041(3) 0.052(4) -0.005(3) 0.032(3) -0.006(2)
O1A 0.092(3) 0.049(3) 0.056(3) 0.003(2) 0.043(3) -0.004(2)
C11B 0.050(4) 0.110(7) 0.103(7) -0.022(6) 0.033(4) -0.011(5)
N11B 0.051(3) 0.061(3) 0.047(4) -0.001(3) 0.018(3) -0.001(3)
C11A 0.058(4) 0.071(5) 0.063(5) -0.001(4) 0.027(4) -0.004(4)
N11A 0.055(3) 0.057(3) 0.045(4) 0.005(3) 0.021(3) -0.004(3)
N11C 0.050(3) 0.054(3) 0.044(4) 0.002(3) 0.019(3) -0.003(3)
C31C 0.046(3) 0.060(4) 0.050(5) 0.004(4) 0.019(3) -0.006(3)
C12D 0.084(5) 0.081(5) 0.085(6) -0.014(5) 0.044(5) -0.010(4)
N12D 0.047(3) 0.065(4) 0.052(4) -0.007(3) 0.018(3) 0.002(3)
N12C 0.053(3) 0.058(3) 0.053(4) -0.001(3) 0.027(3) -0.007(3)
C12B 0.060(5) 0.153(10) 0.128(9) -0.017(8) 0.023(5) 0.011(6)
N12B 0.052(3) 0.049(3) 0.061(4) -0.007(3) 0.027(3) -0.002(2)
C12A 0.072(4) 0.097(6) 0.077(6) 0.019(5) 0.030(4) 0.013(4)
C11D 0.080(5) 0.071(5) 0.062(6) 0.013(4) 0.034(4) 0.018(4)
N11D 0.055(3) 0.050(3) 0.051(4) -0.008(3) 0.017(3) 0.001(3)
N12A 0.060(3) 0.063(4) 0.064(4) -0.002(3) 0.036(3) -0.015(3)
C13B 0.091(6) 0.157(10) 0.118(8) -0.078(8) 0.031(6) -0.028(6)
N13B 0.074(4) 0.061(4) 0.082(5) 0.019(4) 0.040(4) 0.009(3)
C13A 0.060(4) 0.071(5) 0.071(5) -0.005(4) 0.028(4) -0.006(4)
N13A 0.068(4) 0.093(5) 0.064(5) -0.016(4) 0.024(4) -0.014(4)
N13C 0.092(4) 0.061(4) 0.047(4) 0.007(3) 0.037(3) 0.007(3)
C14D 0.063(4) 0.063(5) 0.072(6) 0.001(4) 0.033(4) 0.013(4)
N14D 0.076(4) 0.056(4) 0.056(4) -0.009(3) 0.036(3) -0.002(3)
N14C 0.063(3) 0.052(3) 0.060(4) 0.006(3) 0.031(3) 0.001(3)
C14B 0.076(5) 0.060(5) 0.088(6) -0.010(4) 0.049(5) -0.010(4)
N14B 0.082(4) 0.070(4) 0.072(5) 0.022(4) 0.032(4) 0.021(3)
C14A 0.057(4) 0.055(4) 0.052(5) -0.004(4) 0.026(4) -0.009(3)
C13D 0.160(9) 0.077(6) 0.084(7) 0.012(6) 0.044(7) 0.000(6)
N13D 0.060(3) 0.056(3) 0.074(4) -0.010(3) 0.038(3) -0.008(3)
N14A 0.075(4) 0.094(5) 0.055(4) -0.016(4) 0.015(4) -0.018(4)
C15B 0.068(4) 0.044(4) 0.078(6) 0.012(4) 0.036(4) 0.010(3)
C15A 0.055(3) 0.054(4) 0.044(4) -0.010(4) 0.022(3) -0.009(3)
C15D 0.058(4) 0.070(5) 0.061(5) -0.011(4) 0.032(4) -0.001(4)
C16A 0.065(4) 0.054(4) 0.053(5) 0.007(4) 0.032(4) 0.002(3)
C16D 0.071(4) 0.056(4) 0.074(6) -0.001(4) 0.043(4) 0.005(4)
C16B 0.050(4) 0.084(6) 0.074(6) 0.000(5) 0.028(4) 0.007(4)
C17B 0.093(6) 0.098(7) 0.112(8) 0.012(6) 0.047(6) 0.016(5)
C17A 0.078(5) 0.069(5) 0.047(5) 0.011(4) 0.023(4) 0.001(4)
C18A 0.063(4) 0.060(4) 0.056(5) 0.005(4) 0.025(4) 0.006(3)
C17D 0.093(5) 0.057(5) 0.118(8) -0.013(5) 0.056(5) -0.008(4)
C18B 0.053(4) 0.081(5) 0.078(6) -0.008(5) 0.026(4) -0.009(4)
C18D 0.089(5) 0.062(5) 0.087(7) 0.007(5) 0.053(5) 0.007(4)
C20D 0.071(4) 0.065(5) 0.061(5) 0.004(4) 0.033(4) 0.009(4)
C21B 0.094(5) 0.076(5) 0.101(7) 0.025(5) 0.050(5) 0.011(4)
C21A 0.069(4) 0.075(5) 0.078(6) -0.019(5) 0.034(4) -0.026(4)
C21D 0.074(5) 0.099(6) 0.073(6) -0.005(6) 0.031(5) 0.005(5)
C22B 0.122(8) 0.086(7) 0.183(11) 0.048(6) 0.025(8) -0.009(6)
C22A 0.104(6) 0.070(5) 0.068(6) -0.023(5) 0.049(5) -0.030(5)
C22D 0.082(5) 0.136(8) 0.081(7) 0.021(7) 0.042(5) 0.003(6)
C23A 0.136(8) 0.139(9) 0.110(8) -0.078(7) 0.071(7) -0.062(7)
C23B 0.159(10) 0.123(9) 0.309(16) 0.127(11) 0.007(11) -0.012(8)
C23D 0.083(6) 0.224(14) 0.093(8) -0.025(9) 0.009(6) -0.013(8)
C24B 0.304(17) 0.049(6) 0.168(11) -0.003(7) 0.022(10) -0.012(8)
C24A 0.146(8) 0.054(5) 0.116(8) -0.012(5) 0.075(7) -0.016(5)
C24D 0.128(8) 0.121(9) 0.152(10) 0.038(8) 0.058(8) 0.047(7)
C25A 0.060(4) 0.060(4) 0.052(5) -0.008(4) 0.025(4) -0.015(3)
C25B 0.062(4) 0.064(4) 0.048(5) 0.006(4) 0.026(4) 0.006(4)
C25D 0.094(5) 0.064(5) 0.071(6) -0.009(5) 0.040(5) 0.005(4)
C26D 0.062(4) 0.062(4) 0.061(5) 0.010(4) 0.028(4) 0.019(4)
C26B 0.044(3) 0.048(4) 0.056(5) -0.007(4) 0.021(3) 0.004(3)
C26A 0.050(3) 0.050(4) 0.057(5) -0.004(4) 0.027(4) -0.002(3)
N3C 0.053(3) 0.077(4) 0.056(4) -0.001(3) 0.028(3) -0.011(3)
F3C 0.134(4) 0.062(3) 0.076(3) -0.008(3) 0.020(3) -0.028(3)
O3C 0.065(2) 0.054(3) 0.056(3) 0.001(2) 0.032(2) -0.010(2)
C40C 0.082(5) 0.081(6) 0.129(8) -0.021(6) 0.038(6) -0.008(5)
C3D 0.055(3) 0.063(4) 0.052(5) -0.009(4) 0.023(3) 0.008(3)
F3D 0.065(2) 0.095(3) 0.130(4) 0.015(3) 0.052(3) 0.011(2)
O3D 0.078(3) 0.073(3) 0.067(3) -0.003(3) 0.042(3) 0.014(3)
N3D 0.054(3) 0.062(4) 0.078(4) 0.006(3) 0.034(3) 0.009(3)
C3B 0.054(3) 0.059(4) 0.061(5) 0.000(4) 0.020(4) 0.002(3)
F3B 0.088(3) 0.087(3) 0.179(5) 0.028(3) 0.079(3) -0.002(3)
O3B 0.072(3) 0.069(3) 0.061(3) -0.003(3) 0.035(3) 0.004(2)
N3B 0.059(3) 0.065(4) 0.075(4) -0.003(3) 0.037(3) 0.009(3)
C3A 0.057(3) 0.042(4) 0.059(5) -0.003(3) 0.020(3) 0.000(3)
C39C 0.072(4) 0.065(5) 0.054(5) -0.007(4) 0.020(4) 0.001(4)
C38C 0.067(4) 0.059(4) 0.070(6) -0.004(4) 0.029(4) -0.003(4)
C37C 0.055(3) 0.066(4) 0.045(5) -0.003(4) 0.024(3) -0.001(3)
C36C 0.053(3) 0.059(4) 0.055(5) 0.007(4) 0.029(4) 0.003(3)
C35C 0.049(3) 0.062(4) 0.045(5) -0.001(4) 0.019(3) -0.002(3)
C34C 0.058(4) 0.075(5) 0.080(6) -0.009(5) 0.028(4) -0.015(4)
C33C 0.052(3) 0.058(4) 0.051(5) 0.000(4) 0.023(3) -0.014(3)
F3A 0.082(3) 0.047(2) 0.102(3) -0.014(2) 0.034(2) -0.009(2)
N3A 0.052(3) 0.064(3) 0.048(4) 0.003(3) 0.028(3) -0.010(3)
O3A 0.091(3) 0.052(3) 0.055(3) 0.010(2) 0.041(3) -0.002(2)
C41C 0.105(6) 0.074(5) 0.077(6) 0.002(5) 0.053(5) -0.007(5)
N5C 0.062(3) 0.060(3) 0.052(4) 0.001(3) 0.033(3) -0.004(3)
F5C 0.140(5) 0.205(7) 0.084(4) 0.055(5) 0.032(4) 0.026(5)
O5C 0.061(2) 0.054(3) 0.048(3) 0.001(2) 0.026(2) -0.006(2)
C5B 0.057(4) 0.058(4) 0.056(5) -0.001(4) 0.018(4) 0.000(3)
F5B 0.060(2) 0.075(3) 0.132(4) -0.017(3) 0.014(3) 0.000(2)
O5B 0.063(2) 0.063(3) 0.058(3) 0.002(3) 0.027(2) 0.008(2)
N5B 0.061(3) 0.072(4) 0.058(4) -0.007(3) 0.029(3) 0.001(3)
C5A 0.053(3) 0.045(4) 0.040(4) 0.001(3) 0.014(3) -0.003(3)
F5A 0.079(3) 0.064(3) 0.150(5) -0.010(3) 0.045(3) 0.016(2)
N5A 0.056(3) 0.064(3) 0.043(4) 0.003(3) 0.019(3) 0.000(3)
O5A 0.063(3) 0.069(3) 0.047(3) 0.009(3) 0.023(2) -0.008(2)
C42C 0.082(5) 0.068(5) 0.048(5) -0.008(4) 0.026(4) 0.006(4)

loop_
_atom_type_symbol
_atom_type_description
_atom_type_scat_dispersion_real
_atom_type_scat_dispersion_imag
_atom_type_scat_source
C C 0.0181 0.0091 'International Tables Vol C Tables 4.2.6.8 and 6.1.1.4'
H H 0.0000 0.0000 'International Tables Vol C Tables 4.2.6.8 and 6.1.1.4'
N N 0.0311 0.0180 'International Tables Vol C Tables 4.2.6.8 and 6.1.1.4'
O O 0.0492 0.0322 'International Tables Vol C Tables 4.2.6.8 and 6.1.1.4'
F F 0.0727 0.0534 'International Tables Vol C Tables 4.2.6.8 and 6.1.1.4'

loop_
_geom_angle_atom_site_label_1
_geom_angle_atom_site_label_2
_geom_angle_atom_site_label_3
_geom_angle
O7D C43D N14D 122.4(6)
O7D C43D N13D 121.8(6)
N14D C43D N13D 115.7(5)
O7B C43B N14B 122.2(7)
O7B C43B N13B 122.6(8)
N14B C43B N13B 115.1(7)
O7A C43A N14A 123.3(8)
O7A C43A N13A 121.4(8)
N14A C43A N13A 115.2(8)
N13D C42D C37D 113.7(6)
N13B C42B C37B 111.0(6)
N13A C42A C37A 109.7(6)
C32C N9C C31C 121.2(5)
O1B C9B N2B 124.3(5)
O1B C9B N1B 122.7(6)
N2B C9B N1B 113.0(5)
C32B N9B C31B 122.0(5)
O1A C9A N2A 124.6(5)
O1A C9A N1A 120.5(5)
N2A C9A N1A 114.9(5)
C32A N9A C31A 123.5(5)
C38A C39A C41A 113.3(7)
C38A C39A C40A 111.2(7)
C41A C39A C40A 110.3(6)
C39D C38D C37D 115.9(6)
C37B C38B C39B 118.2(6)
C39A C38A C37A 115.2(6)
N12D C37D C42D 110.4(5)
N12D C37D C38D 110.9(6)
C42D C37D C38D 110.6(6)
N12B C37B C42B 110.2(5)
N12B C37B C38B 112.2(5)
C42B C37B C38B 108.6(6)
N12A C37A C38A 110.6(6)
N12A C37A C42A 110.0(5)
C38A C37A C42A 112.6(6)
O6D C36D N11D 122.1(6)
O6D C36D N12D 121.5(6)
N11D C36D N12D 116.4(5)
O6B C36B N12B 124.3(6)
O6B C36B N11B 120.0(6)
N12B C36B N11B 115.7(6)
O6A C36A N11A 121.1(6)
O6A C36A N12A 123.9(5)
N11A C36A N12A 115.0(6)
N11D C35D C33D 112.8(5)
N11B C35B C33B 113.8(5)
N11A C35A C33A 115.1(5)
N10D C33D C35D 111.9(5)
N10D C33D C34D 110.7(6)
C35D C33D C34D 110.5(6)
N10B C33B C34B 110.6(5)
N10B C33B C35B 110.1(5)
C34B C33B C35B 108.8(5)
N10A C33A C35A 110.2(5)
N10A C33A C34A 110.8(5)
C35A C33A C34A 109.6(6)
O5D C32D N10D 123.9(6)
O5D C32D N9D 122.2(7)
N10D C32D N9D 113.9(6)
O5B C32B N9B 122.5(7)
O5B C32B N10B 123.5(6)
N9B C32B N10B 114.0(5)
O5A C32A N10A 121.9(6)
O5A C32A N9A 122.1(6)
N10A C32A N9A 115.8(5)
N9D C31D C27D 114.6(6)
N9B C31B C27B 112.8(6)
N9A C31A C27A 112.9(5)
O3D C19D N6D 122.2(6)
O3D C19D N5D 121.8(7)
N6D C19D N5D 116.0(6)
O3B C19B N6B 123.1(6)
O3B C19B N5B 121.2(7)
N6B C19B N5B 115.7(6)
O3A C19A N6A 123.3(6)
O3A C19A N5A 121.5(7)
N6A C19A N5A 115.1(6)
N2C C10C C14C 110.4(6)
N2C C10C C11C 111.5(6)
C14C C10C C11C 114.0(7)
C3C C4C C5C 118.6(6)
C3C C4C N1C 118.0(6)
C5C C4C N1C 123.3(6)
N3C C14C C10C 112.9(6)
C4C C3C C2C 120.3(6)
C6C C5C C4C 120.6(6)
C5C C6C C1C 120.5(6)
C5C C6C C7C 118.4(6)
C1C C6C C7C 121.1(7)
N6B C20B C25B 110.6(5)
N6B C20B C21B 110.7(5)
C25B C20B C21B 109.6(6)
N6A C20A C25A 110.6(5)
N6A C20A C21A 109.9(5)
C25A C20A C21A 110.1(6)
C30D C28D C29D 105.6(8)
C30D C28D C27D 112.2(7)
C29D C28D C27D 111.7(7)
C30B C28B C27B 115.6(7)
C30B C28B C29B 111.1(10)
C27B C28B C29B 110.4(8)
C30A C28A C29A 109.4(6)
C30A C28A C27A 113.0(5)
C29A C28A C27A 111.5(6)
N8D C27D C28D 111.4(6)
N8D C27D C31D 109.8(6)
C28D C27D C31D 113.4(7)
N8B C27B C31B 110.4(5)
N8B C27B C28B 111.1(7)
C31B C27B C28B 113.0(6)
N8A C27A C31A 110.3(4)
N8A C27A C28A 112.0(5)
C31A C27A C28A 112.6(5)
N2D C10D C11D 110.8(6)
N2D C10D C14D 109.8(5)
C11D C10D C14D 113.8(6)
C32D N10D C33D 120.5(5)
C32C N10C C33C 122.2(5)
N2B C10B C11B 112.3(6)
N2B C10B C14B 108.5(5)
C11B C10B C14B 113.9(6)
C32B N10B C33B 121.6(5)
N2A C10A C14A 109.6(4)
N2A C10A C11A 112.2(5)
C14A C10A C11A 112.9(5)
C32A N10A C33A 123.0(5)
F4C C8C F6C 107.8(7)
F4C C8C F5C 104.8(8)
F6C C8C F5C 102.2(8)
F4C C8C C2C 116.2(7)
F6C C8C C2C 112.9(8)
F5C C8C C2C 111.8(7)
C6D C5D C4D 119.8(5)
C19D N5D C18D 119.9(6)
C2C C1C C6C 118.2(6)
C12C C11C C10C 112.4(7)
C12C C11C C13C 103.5(8)
C10C C11C C13C 108.6(7)
C41D C39D C38D 118.7(9)
C41D C39D C40D 111.9(9)
C38D C39D C40D 106.8(8)
C40B C39B C41B 112.0(7)
C40B C39B C38B 110.7(6)
C41B C39B C38B 114.0(6)
O1D C9D N2D 122.9(6)
O1D C9D N1D 122.9(6)
N2D C9D N1D 114.1(5)
C32D N9D C31D 119.9(6)
O1C C9C N2C 123.4(6)
O1C C9C N1C 121.6(6)
N2C C9C N1C 115.0(5)
O5C C32C N10C 123.6(5)
O5C C32C N9C 121.3(6)
N10C C32C N9C 115.1(5)
F1B C7B F2B 107.2(7)
F1B C7B F3B 102.9(8)
F2B C7B F3B 107.1(7)
F1B C7B C2B 112.7(7)
F2B C7B C2B 112.1(8)
F3B C7B C2B 114.2(7)
C26B N7B C25B 122.3(5)
F2A C7A F3A 105.9(6)
F2A C7A F1A 105.0(5)
F3A C7A F1A 105.9(6)
F2A C7A C6A 113.1(6)
F3A C7A C6A 113.9(5)
F1A C7A C6A 112.3(6)
C1D C6D C5D 121.9(5)
C1D C6D C7D 120.8(6)
C5D C6D C7D 117.3(6)
C19D N6D C20D 122.8(6)
C19C N6C C20C 122.7(5)
C5B C6B C1B 122.4(6)
C5B C6B C8B 118.5(6)
C1B C6B C8B 119.0(6)
C19B N6B C20B 121.4(5)
C26A N7A C25A 122.6(5)
C5A C6A C1A 121.8(6)
C5A C6A C7A 117.8(5)
C1A C6A C7A 120.3(6)
C19A N6A C20A 123.5(5)
F3D C7D F2D 105.7(6)
F3D C7D F1D 106.8(6)
F2D C7D F1D 105.8(7)
F3D C7D C6D 113.4(7)
F2D C7D C6D 111.3(6)
F1D C7D C6D 113.2(6)
C26D N7D C25D 123.0(6)
C26C N7C C25C 121.7(5)
F2C C7C F1C 106.9(7)
F2C C7C F3C 105.4(6)
F1C C7C F3C 103.4(6)
F2C C7C C6C 113.5(6)
F1C C7C C6C 114.2(6)
F3C C7C C6C 112.5(6)
C1C C2C C3C 121.6(6)
C1C C2C C8C 120.1(7)
C3C C2C C8C 118.2(7)
F6B C8B F4B 105.4(7)
F6B C8B F5B 105.8(7)
F4B C8B F5B 106.3(6)
F6B C8B C6B 115.6(6)
F4B C8B C6B 112.6(7)
F5B C8B C6B 110.5(6)
C26B N8B C27B 124.4(5)
F6A C8A F5A 107.6(6)
F6A C8A F4A 106.8(7)
F5A C8A F4A 104.4(6)
F6A C8A C2A 113.9(6)
F5A C8A C2A 112.0(7)
F4A C8A C2A 111.5(6)
C26A N8A C27A 124.1(5)
F4D C8D F5D 105.9(7)
F4D C8D F6D 107.8(6)
F5D C8D F6D 105.8(6)
F4D C8D C2D 111.4(7)
F5D C8D C2D 112.3(6)
F6D C8D C2D 113.2(7)
C26D N8D C27D 124.8(5)
C26C N8C C27C 125.1(5)
N1D C4D C3D 117.7(5)
N1D C4D C5D 124.5(5)
C3D C4D C5D 117.8(6)
C15D N4D C16D 124.2(5)
C15C N4C C16C 122.2(5)
C5B C4B C3B 119.3(6)
C5B C4B N1B 124.2(5)
C3B C4B N1B 116.5(6)
C15B N4B C16B 124.8(5)
C3A C4A C5A 119.7(5)
C3A C4A N1A 117.5(5)
C5A C4A N1A 122.7(5)
O7C C43C N13C 124.0(6)
O7C C43C N14C 121.8(6)
N13C C43C N14C 114.3(5)
C15A N4A C16A 123.1(5)
C9C N2C C10C 123.1(5)
C1D C2D C3D 119.0(6)
C1D C2D C8D 120.4(6)
C3D C2D C8D 120.5(6)
C9D N2D C10D 122.1(5)
C1B C2B C3B 121.8(6)
C1B C2B C7B 119.4(6)
C3B C2B C7B 118.8(6)
C9B N2B C10B 122.3(5)
C1A C2A C3A 121.9(5)
C1A C2A C8A 120.0(6)
C3A C2A C8A 118.1(6)
C30C C28C C29C 111.5(6)
C30C C28C C27C 112.7(6)
C29C C28C C27C 112.1(6)
N8C C27C C31C 110.2(5)
N8C C27C C28C 110.3(5)
C31C C27C C28C 113.5(6)
O4C C26C N8C 123.8(6)
O4C C26C N7C 121.7(6)
N8C C26C N7C 114.5(5)
N7C C25C C20C 115.4(6)
C21C C22C C23C 112.4(7)
C21C C22C C24C 110.8(8)
C23C C22C C24C 111.1(7)
C22C C21C C20C 117.5(7)
N6C C20C C25C 110.0(5)
N6C C20C C21C 111.5(5)
C25C C20C C21C 111.4(6)
C6D C1D C2D 119.7(6)
C9D N1D C4D 127.0(5)
C9C N1C C4C 126.3(5)
C2B C1B C6B 117.8(6)
C9B N1B C4B 125.1(5)
C9A N2A C10A 124.2(5)
C2A C1A C6A 117.8(6)
O3C C19C N6C 123.2(5)
O3C C19C N5C 121.8(6)
N6C C19C N5C 115.0(6)
N5C C18C C16C 112.9(6)
N4C C16C C17C 110.8(6)
N4C C16C C18C 110.6(6)
C17C C16C C18C 111.5(7)
O2C C15C N4C 122.9(6)
O2C C15C N3C 119.7(7)
N4C C15C N3C 117.4(5)
C9A N1A C4A 126.2(5)
C12B C11B C10B 111.6(7)
C12B C11B C13B 109.7(8)
C10B C11B C13B 113.7(6)
C36B N11B C35B 121.9(6)
C12A C11A C10A 112.9(5)
C12A C11A C13A 112.6(6)
C10A C11A C13A 112.0(5)
C36A N11A C35A 121.3(5)
C36C N11C C35C 122.5(5)
N9C C31C C27C 113.2(5)
C36D N12D C37D 124.4(5)
C36C N12C C37C 124.9(5)
C36B N12B C37B 122.6(5)
C12D C11D C10D 109.9(6)
C12D C11D C13D 110.6(6)
C10D C11D C13D 110.5(7)
C36D N11D C35D 124.2(5)
C36A N12A C37A 123.2(5)
C43B N13B C42B 120.6(7)
C43A N13A C42A 120.0(7)
C43C N13C C42C 123.0(5)
N3D C14D C10D 113.1(6)
C43D N14D C44D 121.4(5)
C43C N14C C44C 121.9(5)
N3B C14B C10B 112.9(6)
C43B N14B C44B 122.8(7)
N3A C14A C10A 112.4(5)
C43D N13D C42D 120.2(5)
C43A N14A C44A 121.8(8)
O2B C15B N4B 123.3(7)
O2B C15B N3B 121.2(7)
N4B C15B N3B 115.4(6)
O2A C15A N3A 121.6(6)
O2A C15A N4A 122.3(6)
N3A C15A N4A 116.1(5)
O2D C15D N4D 123.1(6)
O2D C15D N3D 120.6(7)
N4D C15D N3D 116.4(6)
N4A C16A C17A 112.3(5)
N4A C16A C18A 109.6(5)
C17A C16A C18A 113.4(6)
N4D C16D C18D 110.1(6)
N4D C16D C17D 111.1(5)
C18D C16D C17D 113.0(6)
N4B C16B C17B 110.7(6)
N4B C16B C18B 110.4(6)
C17B C16B C18B 112.5(7)
N5A C18A C16A 115.2(5)
N5B C18B C16B 113.9(6)
N5D C18D C16D 112.8(6)
N6D C20D C21D 112.9(6)
N6D C20D C25D 110.3(5)
C21D C20D C25D 109.9(7)
C22B C21B C20B 116.9(8)
C20A C21A C22A 116.7(7)
C20D C21D C22D 117.7(8)
C24B C22B C21B 118.8(11)
C24B C22B C23B 114.0(12)
C21B C22B C23B 108.4(9)
C24A C22A C23A 112.8(7)
C24A C22A C21A 112.3(6)
C23A C22A C21A 109.5(8)
C24D C22D C21D 109.8(8)
C24D C22D C23D 112.0(8)
C21D C22D C23D 112.2(9)
N7A C25A C20A 114.4(6)
N7B C25B C20B 113.2(5)
N7D C25D C20D 115.3(6)
O4D C26D N8D 123.7(7)
O4D C26D N7D 121.6(7)
N8D C26D N7D 114.7(6)
O4B C26B N7B 122.0(6)
O4B C26B N8B 122.4(6)
N7B C26B N8B 115.5(5)
O4A C26A N8A 122.9(6)
O4A C26A N7A 121.1(6)
N8A C26A N7A 116.0(5)
C15C N3C C14C 120.0(5)
C2D C3D C4D 121.7(5)
C15D N3D C14D 120.0(5)
C2B C3B C4B 119.0(6)
C15B N3B C14B 120.6(5)
C4A C3A C2A 119.4(6)
C40C C39C C38C 111.9(7)
C40C C39C C41C 107.0(6)
C38C C39C C41C 111.8(6)
C39C C38C C37C 116.3(6)
N12C C37C C42C 109.9(5)
N12C C37C C38C 110.0(5)
C42C C37C C38C 109.7(6)
O6C C36C N12C 123.3(6)
O6C C36C N11C 120.2(7)
N12C C36C N11C 116.4(5)
N11C C35C C33C 114.4(5)
N10C C33C C34C 110.3(5)
N10C C33C C35C 110.8(5)
C34C C33C C35C 110.9(6)
C15A N3A C14A 121.6(5)
C19C N5C C18C 120.9(5)
C6B C5B C4B 119.7(6)
C19B N5B C18B 120.4(6)
C6A C5A C4A 119.5(5)
C19A N5A C18A 121.0(6)
N13C C42C C37C 114.3(6)

loop_
_geom_bond_atom_site_label_1
_geom_bond_atom_site_label_2
_geom_bond_distance
C44B N14B 1.452(9)
C44A N14A 1.435(10)
C43D O7D 1.251(7)
C43D N14D 1.347(8)
C43D N13D 1.374(7)
C43B O7B 1.261(9)
C43B N14B 1.333(9)
C43B N13B 1.349(9)
C43A O7A 1.239(9)
C43A N14A 1.343(10)
C43A N13A 1.361(9)
C42D N13D 1.430(8)
C42D C37D 1.547(9)
C42B N13B 1.471(9)
C42B C37B 1.521(10)
C42A N13A 1.429(9)
C42A C37A 1.556(10)
C41D C39D 1.439(11)
C41B C39B 1.516(10)
C41A C39A 1.516(10)
C40D C39D 1.550(13)
C40B C39B 1.503(10)
N9C C32C 1.367(7)
N9C C31C 1.450(7)
C9B O1B 1.233(7)
C9B N2B 1.336(8)
C9B N1B 1.388(7)
N9B C32B 1.360(8)
N9B C31B 1.457(8)
C9A O1A 1.236(6)
C9A N2A 1.329(7)
C9A N1A 1.370(6)
N9A C32A 1.355(7)
N9A C31A 1.430(8)
C39A C38A 1.490(10)
C39A C40A 1.529(11)
C38D C39D 1.501(11)
C38D C37D 1.551(9)
C38B C37B 1.530(9)
C38B C39B 1.540(11)
C38A C37A 1.511(9)
C37D N12D 1.436(8)
C37B N12B 1.440(7)
C37A N12A 1.451(7)
C36D O6D 1.271(7)
C36D N11D 1.321(7)
C36D N12D 1.348(8)
C36B O6B 1.265(7)
C36B N12B 1.336(8)
C36B N11B 1.359(7)
C36A O6A 1.255(7)
C36A N11A 1.348(7)
C36A N12A 1.349(8)
C35D N11D 1.459(8)
C35D C33D 1.529(9)
C35B N11B 1.454(7)
C35B C33B 1.528(8)
C35A N11A 1.454(8)
C35A C33A 1.503(9)
C34D C33D 1.529(10)
C34B C33B 1.520(9)
C34A C33A 1.524(9)
C33D N10D 1.450(7)
C33B N10B 1.465(8)
C33A N10A 1.448(7)
C32D O5D 1.245(7)
C32D N10D 1.338(8)
C32D N9D 1.368(8)
C32B O5B 1.240(7)
C32B N10B 1.366(8)
C32A O5A 1.265(6)
C32A N10A 1.351(7)
C31D N9D 1.453(9)
C31D C27D 1.537(10)
C31B C27B 1.518(9)
C31A C27A 1.528(8)
C30D C28D 1.475(11)
C30B C28B 1.408(13)
C30A C28A 1.522(10)
C29D C28D 1.511(12)
C19D O3D 1.246(7)
C19D N6D 1.344(9)
C19D N5D 1.371(7)
C19B O3B 1.236(8)
C19B N6B 1.352(8)
C19B N5B 1.363(7)
C19A O3A 1.245(7)
C19A N6A 1.342(8)
C19A N5A 1.364(7)
C10C N2C 1.461(8)
C10C C14C 1.479(10)
C10C C11C 1.534(11)
C44D N14D 1.454(8)
C4C C3C 1.377(8)
C4C C5C 1.390(8)
C4C N1C 1.407(8)
C14C N3C 1.477(9)
C3C C2C 1.384(9)
C5C C6C 1.383(9)
C6C C1C 1.391(9)
C6C C7C 1.479(9)
C20B N6B 1.461(7)
C20B C25B 1.512(10)
C20B C21B 1.549(10)
C20A N6A 1.462(7)
C20A C25A 1.528(9)
C20A C21A 1.531(9)
C29B C28B 1.540(11)
C29A C28A 1.524(9)
C28D C27D 1.524(10)
C28B C27B 1.518(10)
C28A C27A 1.532(9)
C27D N8D 1.464(9)
C27B N8B 1.461(8)
C27A N8A 1.450(7)
C10D N2D 1.449(8)
C10D C11D 1.538(10)
C10D C14D 1.545(9)
N10C C32C 1.336(8)
N10C C33C 1.448(6)
C10B N2B 1.453(7)
C10B C11B 1.531(10)
C10B C14B 1.534(10)
C10A N2A 1.445(6)
C10A C14A 1.512(8)
C10A C11A 1.528(9)
C8C F4C 1.293(9)
C8C F6C 1.298(10)
C8C F5C 1.329(10)
C8C C2C 1.475(10)
C13C C11C 1.612(12)
C5D C6D 1.380(8)
C5D C4D 1.401(8)
F5D C8D 1.328(8)
N5D C18D 1.432(9)
C1C C2C 1.371(9)
C11C C12C 1.526(12)
C9D O1D 1.233(7)
C9D N2D 1.357(8)
C9D N1D 1.377(8)
C9C O1C 1.253(6)
C9C N2C 1.334(8)
C9C N1C 1.379(7)
C32C O5C 1.246(7)
C7B F1B 1.314(9)
C7B F2B 1.333(10)
C7B F3B 1.342(9)
C7B C2B 1.487(9)
N7B C26B 1.341(7)
N7B C25B 1.453(8)
C7A F2A 1.340(7)
C7A F3A 1.342(7)
C7A F1A 1.344(7)
C7A C6A 1.492(9)
C6D C1D 1.370(8)
C6D C7D 1.496(8)
F6D C8D 1.336(7)
N6D C20D 1.447(8)
N6C C19C 1.350(8)
N6C C20C 1.450(7)
O6C C36C 1.252(7)
C6B C5B 1.366(9)
C6B C1B 1.374(8)
C6B C8B 1.506(10)
F6B C8B 1.303(8)
N7A C26A 1.344(7)
N7A C25A 1.435(8)
C6A C5A 1.382(8)
C6A C1A 1.385(8)
F6A C8A 1.317(8)
C7D F3D 1.327(8)
C7D F2D 1.332(9)
C7D F1D 1.337(8)
N7D C26D 1.345(8)
N7D C25D 1.452(9)
N7C C26C 1.346(7)
N7C C25C 1.437(8)
O7C C43C 1.242(7)
C7C F2C 1.295(7)
C7C F1C 1.316(8)
C7C F3C 1.354(8)
C8B F4B 1.339(9)
C8B F5B 1.359(8)
N8B C26B 1.349(8)
C8A F5A 1.330(8)
C8A F4A 1.342(9)
C8A C2A 1.508(9)
N8A C26A 1.344(8)
C8D F4D 1.323(9)
C8D C2D 1.476(9)
N8D C26D 1.337(9)
N8C C26C 1.344(8)
N8C C27C 1.475(8)
C4D N1D 1.380(8)
C4D C3D 1.397(8)
O4D C26D 1.242(7)
N4D C15D 1.347(9)
N4D C16D 1.444(8)
N4C C15C 1.339(9)
N4C C16C 1.463(8)
O4C C26C 1.245(6)
C4B C5B 1.386(9)
C4B C3B 1.394(8)
C4B N1B 1.419(8)
O4B C26B 1.245(6)
N4B C15B 1.342(8)
N4B C16B 1.435(9)
C4A C3A 1.383(7)
C4A C5A 1.394(8)
C4A N1A 1.422(7)
C44C N14C 1.448(9)
C43C N13C 1.351(8)
C43C N14C 1.354(8)
N4A C15A 1.343(8)
N4A C16A 1.457(8)
O4A C26A 1.258(7)
O2C C15C 1.250(7)
C30C C28C 1.509(8)
C2D C1D 1.382(8)
C2D C3D 1.395(9)
O2D C15D 1.245(7)
C2B C1B 1.371(9)
C2B C3B 1.390(9)
O2B C15B 1.246(7)
C2A C1A 1.376(9)
C2A C3A 1.392(8)
C29C C28C 1.518(10)
C28C C27C 1.537(9)
C27C C31C 1.524(9)
C25C C20C 1.520(9)
C24C C22C 1.559(12)
C23C C22C 1.508(12)
C22C C21C 1.505(11)
C21C C20C 1.524(9)
O2A C15A 1.257(6)
C19C O3C 1.253(7)
C19C N5C 1.354(7)
C18C N5C 1.461(8)
C18C C16C 1.540(10)
C17C C16C 1.516(11)
C15C N3C 1.371(8)
C11B C12B 1.480(13)
C11B C13B 1.535(11)
C11A C12A 1.489(9)
C11A C13A 1.530(8)
N11C C36C 1.359(8)
N11C C35C 1.424(7)
C12D C11D 1.500(10)
N12C C36C 1.350(8)
N12C C37C 1.438(8)
C11D C13D 1.547(10)
N13C C42C 1.424(8)
C14D N3D 1.444(8)
C14B N3B 1.438(8)
C14A N3A 1.462(8)
C15B N3B 1.355(8)
C15A N3A 1.332(7)
C15D N3D 1.354(7)
C16A C17A 1.512(9)
C16A C18A 1.528(9)
C16D C18D 1.527(10)
C16D C17D 1.536(10)
C16B C17B 1.498(10)
C16B C18B 1.523(10)
C18A N5A 1.432(8)
C18B N5B 1.437(9)
C20D C21D 1.481(10)
C20D C25D 1.522(10)
C21B C22B 1.447(13)
C21A C22A 1.535(10)
C21D C22D 1.537(12)
C22B C24B 1.431(14)
C22B C23B 1.580(15)
C22A C24A 1.504(11)
C22A C23A 1.515(11)
C22D C24D 1.517(13)
C22D C23D 1.565(13)
C40C C39C 1.498(10)
C39C C38C 1.499(9)
C39C C41C 1.537(9)
C38C C37C 1.558(9)
C37C C42C 1.544(9)
C35C C33C 1.537(9)
C34C C33C 1.510(9)

loop_
_geom_torsion_atom_site_label_1
_geom_torsion_atom_site_label_2
_geom_torsion_atom_site_label_3
_geom_torsion_atom_site_label_4
_geom_torsion
C41A C39A C38A C37A -59.4(7)
C40A C39A C38A C37A 175.7(6)
N13D C42D C37D N12D 54.6(7)
N13D C42D C37D C38D 177.6(5)
C39D C38D C37D N12D -177.8(6)
C39D C38D C37D C42D 59.4(8)
N13B C42B C37B N12B 52.6(8)
N13B C42B C37B C38B 175.9(5)
C39B C38B C37B N12B -57.9(8)
C39B C38B C37B C42B -179.9(6)
C39A C38A C37A N12A -53.4(8)
C39A C38A C37A C42A -177.0(5)
N13A C42A C37A N12A 53.3(7)
N13A C42A C37A C38A 177.2(5)
N11D C35D C33D N10D 51.4(8)
N11D C35D C33D C34D 175.3(5)
N11B C35B C33B N10B 51.9(7)
N11B C35B C33B C34B 173.2(5)
N11A C35A C33A N10A 51.9(7)
N11A C35A C33A C34A 174.0(5)
C31B N9B C32B O5B 12.1(9)
C31B N9B C32B N10B -169.3(6)
C31A N9A C32A O5A 12.1(9)
C31A N9A C32A N10A -172.4(5)
C32B N9B C31B C27B 87.8(8)
C32A N9A C31A C27A 86.9(7)
N2C C10C C14C N3C 57.3(7)
C11C C10C C14C N3C -176.3(6)
C5C C4C C3C C2C -2.3(9)
N1C C4C C3C C2C -179.3(6)
C3C C4C C5C C6C 2.8(9)
N1C C4C C5C C6C 179.6(6)
C4C C5C C6C C1C -1.7(10)
C4C C5C C6C C7C 176.5(6)
C30D C28D C27D N8D 57.0(10)
C29D C28D C27D N8D -61.4(8)
C30D C28D C27D C31D -67.5(10)
C29D C28D C27D C31D 174.2(6)
N9D C31D C27D N8D 52.6(6)
N9D C31D C27D C28D 177.9(5)
N9B C31B C27B N8B 55.0(7)
N9B C31B C27B C28B -179.8(6)
C30B C28B C27B N8B 67.9(11)
C29B C28B C27B N8B -59.3(9)
C30B C28B C27B C31B -56.9(11)
C29B C28B C27B C31B 175.9(7)
N9A C31A C27A N8A 55.8(6)
N9A C31A C27A C28A -178.2(5)
C30A C28A C27A N8A 68.0(7)
C29A C28A C27A N8A -55.7(7)
C30A C28A C27A C31A -57.1(8)
C29A C28A C27A C31A 179.2(5)
O5D C32D N10D C33D -13.2(10)
N9D C32D N10D C33D 168.1(6)
C35D C33D N10D C32D -92.3(8)
C34D C33D N10D C32D 143.9(7)
O5B C32B N10B C33B -17.2(9)
N9B C32B N10B C33B 164.3(5)
C34B C33B N10B C32B 145.8(6)
C35B C33B N10B C32B -94.0(7)
O5A C32A N10A C33A -22.2(9)
N9A C32A N10A C33A 162.2(5)
C35A C33A N10A C32A -89.3(7)
C34A C33A N10A C32A 149.3(6)
O3D C19D N5D C18D 11.6(10)
N6D C19D N5D C18D -167.8(6)
C5C C6C C1C C2C 0.2(10)
C7C C6C C1C C2C -178.0(6)
N2C C10C C11C C12C -51.9(9)
C14C C10C C11C C12C -177.8(6)
N2C C10C C11C C13C -165.8(7)
C14C C10C C11C C13C 68.3(9)
C37D C38D C39D C41D 47.5(12)
C37D C38D C39D C40D 175.1(8)
C37B C38B C39B C40B -49.0(8)
C37B C38B C39B C41B 78.3(8)
O5D C32D N9D C31D 14.7(9)
N10D C32D N9D C31D -166.6(6)
C27D C31D N9D C32D 84.3(7)
C33C N10C C32C O5C -12.8(9)
C33C N10C C32C N9C 168.4(5)
C31C N9C C32C O5C 12.5(9)
C31C N9C C32C N10C -168.7(5)
C4D C5D C6D C1D 1.8(10)
C4D C5D C6D C7D -177.7(7)
O3D C19D N6D C20D -10.1(10)
N5D C19D N6D C20D 169.3(6)
O3B C19B N6B C20B -14.5(10)
N5B C19B N6B C20B 167.4(6)
C25B C20B N6B C19B -95.8(8)
C21B C20B N6B C19B 142.7(7)
F2A C7A C6A C5A -52.2(9)
F3A C7A C6A C5A -173.2(6)
F1A C7A C6A C5A 66.5(8)
F2A C7A C6A C1A 123.9(7)
F3A C7A C6A C1A 2.9(9)
F1A C7A C6A C1A -117.5(7)
O3A C19A N6A C20A -10.7(10)
N5A C19A N6A C20A 171.4(6)
C25A C20A N6A C19A -94.2(7)
C21A C20A N6A C19A 144.1(6)
C1D C6D C7D F3D 142.2(7)
C5D C6D C7D F3D -38.2(10)
C1D C6D C7D F2D -98.7(8)
C5D C6D C7D F2D 80.9(8)
C1D C6D C7D F1D 20.3(10)
C5D C6D C7D F1D -160.1(6)
C5C C6C C7C F2C -92.9(9)
C1C C6C C7C F2C 85.3(9)
C5C C6C C7C F1C 30.0(9)
C1C C6C C7C F1C -151.8(7)
C5C C6C C7C F3C 147.6(6)
C1C C6C C7C F3C -34.2(9)
C6C C1C C2C C3C 0.3(10)
C6C C1C C2C C8C 177.7(7)
C4C C3C C2C C1C 0.8(10)
C4C C3C C2C C8C -176.6(6)
F4C C8C C2C C1C 161.1(7)
F6C C8C C2C C1C 35.8(10)
F5C C8C C2C C1C -78.8(10)
F4C C8C C2C C3C -21.4(11)
F6C C8C C2C C3C -146.7(7)
F5C C8C C2C C3C 98.7(9)
C5B C6B C8B F6B -180.0(7)
C1B C6B C8B F6B 2.8(11)
C5B C6B C8B F4B 58.8(9)
C1B C6B C8B F4B -118.4(8)
C5B C6B C8B F5B -59.9(10)
C1B C6B C8B F5B 122.9(7)
C31B C27B N8B C26B -105.2(6)
C28B C27B N8B C26B 128.5(6)
C31A C27A N8A C26A -110.2(6)
C28A C27A N8A C26A 123.5(6)
C28D C27D N8D C26D 132.5(7)
C31D C27D N8D C26D -101.0(7)
C6D C5D C4D N1D 178.5(6)
C6D C5D C4D C3D -1.9(9)
O1C C9C N2C C10C -11.1(10)
N1C C9C N2C C10C 169.3(6)
C14C C10C N2C C9C -96.9(7)
C11C C10C N2C C9C 135.3(7)
F4D C8D C2D C1D 58.0(9)
F5D C8D C2D C1D -60.6(10)
F6D C8D C2D C1D 179.7(7)
F4D C8D C2D C3D -121.3(7)
F5D C8D C2D C3D 120.1(7)
F6D C8D C2D C3D 0.3(11)
O1D C9D N2D C10D -3.1(10)
N1D C9D N2D C10D 175.9(6)
C11D C10D N2D C9D 131.4(6)
C14D C10D N2D C9D -102.1(6)
F1B C7B C2B C1B -57.4(11)
F2B C7B C2B C1B 63.6(10)
F3B C7B C2B C1B -174.4(8)
F1B C7B C2B C3B 121.3(8)
F2B C7B C2B C3B -117.7(8)
F3B C7B C2B C3B 4.4(12)
O1B C9B N2B C10B -14.3(11)
N1B C9B N2B C10B 165.6(6)
C11B C10B N2B C9B 112.6(7)
C14B C10B N2B C9B -120.6(7)
F6A C8A C2A C1A 171.9(7)
F5A C8A C2A C1A 49.5(10)
F4A C8A C2A C1A -67.1(9)
F6A C8A C2A C3A -11.1(11)
F5A C8A C2A C3A -133.5(7)
F4A C8A C2A C3A 109.9(7)
C26C N8C C27C C31C -103.3(7)
C26C N8C C27C C28C 130.6(6)
C30C C28C C27C N8C 55.1(8)
C29C C28C C27C N8C -178.1(5)
C30C C28C C27C C31C -69.1(8)
C29C C28C C27C C31C 57.7(7)
C27C N8C C26C O4C -10.9(10)
C27C N8C C26C N7C 171.3(5)
C25C N7C C26C O4C 14.3(9)
C25C N7C C26C N8C -167.8(6)
C26C N7C C25C C20C 84.9(7)
C23C C22C C21C C20C -52.9(9)
C24C C22C C21C C20C -177.8(6)
C19C N6C C20C C25C -96.9(7)
C19C N6C C20C C21C 139.0(6)
N7C C25C C20C N6C 50.6(7)
N7C C25C C20C C21C 174.7(5)
C22C C21C C20C N6C -54.8(7)
C22C C21C C20C C25C -178.0(5)
C5D C6D C1D C2D -1.2(10)
C7D C6D C1D C2D 178.3(7)
C3D C2D C1D C6D 0.8(10)
C8D C2D C1D C6D -178.6(7)
O1D C9D N1D C4D 0.2(11)
N2D C9D N1D C4D -178.8(6)
C3D C4D N1D C9D 162.8(6)
C5D C4D N1D C9D -17.6(10)
O1C C9C N1C C4C -14.5(10)
N2C C9C N1C C4C 165.1(6)
C3C C4C N1C C9C -160.0(6)
C5C C4C N1C C9C 23.1(10)
C3B C2B C1B C6B -0.2(11)
C7B C2B C1B C6B 178.5(7)
C5B C6B C1B C2B -0.3(11)
C8B C6B C1B C2B 176.8(7)
O1B C9B N1B C4B -26.3(10)
N2B C9B N1B C4B 153.7(6)
C5B C4B N1B C9B -1.2(11)
C3B C4B N1B C9B -178.7(6)
O1A C9A N2A C10A 3.2(10)
N1A C9A N2A C10A -178.5(5)
C14A C10A N2A C9A -123.2(7)
C11A C10A N2A C9A 110.5(7)
C3A C2A C1A C6A 1.0(10)
C8A C2A C1A C6A 177.9(7)
C5A C6A C1A C2A -0.9(10)
C7A C6A C1A C2A -176.8(6)
C20C N6C C19C O3C -13.5(9)
C20C N6C C19C N5C 164.7(5)
C15C N4C C16C C17C 132.6(8)
C15C N4C C16C C18C -103.2(8)
N5C C18C C16C N4C 56.5(7)
N5C C18C C16C C17C -179.8(6)
C16C N4C C15C O2C -6.8(11)
C16C N4C C15C N3C 172.8(6)
O1A C9A N1A C4A -10.5(9)
N2A C9A N1A C4A 171.1(6)
C3A C4A N1A C9A 160.8(6)
C5A C4A N1A C9A -22.8(10)
N2B C10B C11B C12B -60.7(8)
C14B C10B C11B C12B 175.5(6)
N2B C10B C11B C13B 64.0(10)
C14B C10B C11B C13B -59.8(9)
O6B C36B N11B C35B 17.6(8)
N12B C36B N11B C35B -162.0(5)
C33B C35B N11B C36B 71.1(7)
N2A C10A C11A C12A 56.5(8)
C14A C10A C11A C12A -68.0(7)
N2A C10A C11A C13A -175.2(5)
C14A C10A C11A C13A 60.4(7)
O6A C36A N11A C35A 10.3(9)
N12A C36A N11A C35A -167.9(5)
C33A C35A N11A C36A 72.0(7)
C32C N9C C31C C27C 81.4(7)
N8C C27C C31C N9C 53.8(6)
C28C C27C C31C N9C 178.0(5)
O6D C36D N12D C37D -3.0(9)
N11D C36D N12D C37D 178.8(5)
C42D C37D N12D C36D -100.2(6)
C38D C37D N12D C36D 136.9(6)
O6B C36B N12B C37B 10.7(9)
N11B C36B N12B C37B -169.8(5)
C42B C37B N12B C36B -118.6(7)
C38B C37B N12B C36B 120.3(7)
N2D C10D C11D C12D -64.4(6)
C14D C10D C11D C12D 171.3(5)
N2D C10D C11D C13D 173.3(6)
C14D C10D C11D C13D 49.0(7)
O6D C36D N11D C35D 8.4(9)
N12D C36D N11D C35D -173.4(5)
C33D C35D N11D C36D 77.6(7)
O6A C36A N12A C37A 9.3(10)
N11A C36A N12A C37A -172.6(5)
C38A C37A N12A C36A 118.6(7)
C42A C37A N12A C36A -116.4(7)
O7B C43B N13B C42B -16.4(10)
N14B C43B N13B C42B 164.7(6)
C37B C42B N13B C43B 175.6(6)
O7A C43A N13A C42A -12.3(10)
N14A C43A N13A C42A 168.2(6)
C37A C42A N13A C43A 178.4(6)
O7C C43C N13C C42C -5.2(10)
N14C C43C N13C C42C 175.2(6)
N2D C10D C14D N3D 58.5(7)
C11D C10D C14D N3D -176.7(5)
O7D C43D N14D C44D 13.2(9)
N13D C43D N14D C44D -164.2(6)
O7C C43C N14C C44C -8.7(9)
N13C C43C N14C C44C 171.0(6)
N2B C10B C14B N3B 52.7(7)
C11B C10B C14B N3B 178.6(5)
O7B C43B N14B C44B 8.7(11)
N13B C43B N14B C44B -172.4(6)
N2A C10A C14A N3A 62.2(6)
C11A C10A C14A N3A -171.9(4)
O7D C43D N13D C42D 9.7(9)
N14D C43D N13D C42D -172.8(6)
C37D C42D N13D C43D 80.4(8)
O7A C43A N14A C44A 2.2(12)
N13A C43A N14A C44A -178.4(7)
C16B N4B C15B O2B -10.5(11)
C16B N4B C15B N3B 173.1(6)
C16A N4A C15A O2A -19.0(9)
C16A N4A C15A N3A 163.3(5)
C16D N4D C15D O2D -5.9(12)
C16D N4D C15D N3D 174.1(6)
C15A N4A C16A C17A 137.0(6)
C15A N4A C16A C18A -96.0(7)
C15D N4D C16D C18D -107.3(8)
C15D N4D C16D C17D 126.7(7)
C15B N4B C16B C17B 127.8(7)
C15B N4B C16B C18B -106.9(7)
N4A C16A C18A N5A 56.4(7)
C17A C16A C18A N5A -177.3(5)
N4B C16B C18B N5B 57.2(7)
C17B C16B C18B N5B -178.6(6)
C19D N5D C18D C16D 82.4(7)
N4D C16D C18D N5D 60.3(7)
C17D C16D C18D N5D -174.8(5)
C19D N6D C20D C21D 139.2(7)
C19D N6D C20D C25D -97.5(7)
N6B C20B C21B C22B -57.8(11)
C25B C20B C21B C22B -179.9(8)
N6A C20A C21A C22A -53.2(8)
C25A C20A C21A C22A -175.3(5)
N6D C20D C21D C22D -56.2(8)
C25D C20D C21D C22D -179.7(6)
C20B C21B C22B C24B -46.7(15)
C20B C21B C22B C23B -178.8(9)
C20A C21A C22A C24A -49.3(8)
C20A C21A C22A C23A -175.4(6)
C20D C21D C22D C24D -54.8(9)
C20D C21D C22D C23D 179.9(7)
C26A N7A C25A C20A 76.9(6)
N6A C20A C25A N7A 49.4(7)
C21A C20A C25A N7A 171.0(5)
C26B N7B C25B C20B 79.0(7)
N6B C20B C25B N7B 54.0(7)
C21B C20B C25B N7B 176.2(5)
C26D N7D C25D C20D 84.2(8)
N6D C20D C25D N7D 48.9(8)
C21D C20D C25D N7D 173.9(5)
C27D N8D C26D O4D -9.0(11)
C27D N8D C26D N7D 172.9(6)
C25D N7D C26D O4D 12.3(10)
C25D N7D C26D N8D -169.5(6)
C25B N7B C26B O4B 10.6(9)
C25B N7B C26B N8B -171.5(5)
C27B N8B C26B O4B -6.6(9)
C27B N8B C26B N7B 175.4(5)
C27A N8A C26A O4A -0.5(9)
C27A N8A C26A N7A 180.0(5)
C25A N7A C26A O4A 14.3(9)
C25A N7A C26A N8A -166.1(5)
O2C C15C N3C C14C 4.5(10)
N4C C15C N3C C14C -175.2(7)
C10C C14C N3C C15C 77.7(8)
C1D C2D C3D C4D -0.9(10)
C8D C2D C3D C4D 178.4(7)
N1D C4D C3D C2D -178.9(6)
C5D C4D C3D C2D 1.5(9)
O2D C15D N3D C14D 7.4(10)
N4D C15D N3D C14D -172.6(7)
C10D C14D N3D C15D 74.0(8)
C1B C2B C3B C4B 1.5(11)
C7B C2B C3B C4B -177.3(7)
C5B C4B C3B C2B -2.2(10)
N1B C4B C3B C2B 175.4(6)
O2B C15B N3B C14B 13.0(10)
N4B C15B N3B C14B -170.5(6)
C10B C14B N3B C15B 77.6(7)
C5A C4A C3A C2A 1.0(9)
N1A C4A C3A C2A 177.5(6)
C1A C2A C3A C4A -1.1(10)
C8A C2A C3A C4A -178.0(7)
C40C C39C C38C C37C -166.6(6)
C41C C39C C38C C37C 73.4(8)
C36C N12C C37C C42C -100.5(7)
C36C N12C C37C C38C 138.6(6)
C39C C38C C37C N12C -172.7(5)
C39C C38C C37C C42C 66.3(7)
C37C N12C C36C O6C 3.5(9)
C37C N12C C36C N11C -173.6(5)
C35C N11C C36C O6C 10.0(8)
C35C N11C C36C N12C -172.8(5)
C36C N11C C35C C33C 75.2(6)
C32C N10C C33C C34C 146.6(6)
C32C N10C C33C C35C -90.2(7)
N11C C35C C33C N10C 50.5(7)
N11C C35C C33C C34C 173.3(5)
O2A C15A N3A C14A 11.0(9)
N4A C15A N3A C14A -171.3(6)
C10A C14A N3A C15A 78.9(6)
O3C C19C N5C C18C 7.1(9)
N6C C19C N5C C18C -171.2(6)
C16C C18C N5C C19C 89.4(7)
C1B C6B C5B C4B -0.5(11)
C8B C6B C5B C4B -177.6(7)
C3B C4B C5B C6B 1.8(10)
N1B C4B C5B C6B -175.7(7)
O3B C19B N5B C18B 13.9(10)
N6B C19B N5B C18B -168.0(6)
C16B C18B N5B C19B 81.4(8)
C1A C6A C5A C4A 0.9(10)
C7A C6A C5A C4A 176.9(6)
C3A C4A C5A C6A -0.9(9)
N1A C4A C5A C6A -177.2(6)
O3A C19A N5A C18A 13.7(9)
N6A C19A N5A C18A -168.3(6)
C16A C18A N5A C19A 81.3(7)
C43C N13C C42C C37C 118.0(7)
N12C C37C C42C N13C 45.1(7)
C38C C37C C42C N13C 166.2(5)
